data_4080747
loop_
_publ_author_name
'Kelly, Michael J.'
'Broomsgrove, Alexander E.J.'
'Morgan, Ian R.'
'Siewert, Inke'
'Fitzpatrick, Philip'
'Smart, Jessica'
'Vidovic, Dragoslav'
'Aldridge, Simon'

_publ_section_title
;
 Syntheses and Anion Binding Capabilities of Bis(diarylboryl) Ferrocenes
 and Related Systems
;
_journal_issue 9
_journal_name_full Organometallics
_journal_page_first 2674
_journal_paper_doi 10.1021/om400152x
_journal_volume 32
_journal_year 2013
_chemical_formula_moiety 'C59 H76 B2 Fe K N O6, C H Cl3, 0.25(C H Cl3), 0.25(C4 H10 O)'
_chemical_formula_sum 'C61.25 H79.75 B2 Cl3.75 Fe K N O6.25'
_chemical_formula_weight 1179.52
_chemical_melting_point ?
_space_group_IT_number 14
_symmetry_cell_setting monoclinic
_symmetry_space_group_name_Hall '-P 2ybc'
_symmetry_space_group_name_H-M 'P 1 21/c 1'
_atom_sites_solution_hydrogens geom
_atom_sites_solution_primary direct
_atom_sites_solution_secondary difmap
_cell_angle_alpha 90.00
_cell_angle_beta 109.2120(10)
_cell_angle_gamma 90.00
_cell_formula_units_Z 4
_cell_length_a 21.6605(2)
_cell_length_b 13.79520(10)
_cell_length_c 22.32550(10)
_cell_measurement_reflns_used 111256
_cell_measurement_temperature 150(2)
_cell_measurement_theta_max 27.485
_cell_measurement_theta_min 5.097
_cell_volume 6299.57(9)
_computing_cell_refinement 'HKL Scalepack (Otwinowski & Minor 1997)'
_computing_data_collection 'Collect (Nonius BV, 1997-2000)'
_computing_data_reduction 'HKL Denzo and Scalepack (Otwinowski & Minor 1997)'
_computing_molecular_graphics 'Bruker SHELXTL'
_computing_publication_material 'Bruker SHELXTL'
_computing_structure_refinement 'SHELXL-97 (Sheldrick, 1997)'
_computing_structure_solution 'SHELXS-97 (Sheldrick, 1997)'
_diffrn_ambient_temperature 150(2)
_diffrn_detector_area_resol_mean 9
_diffrn_measured_fraction_theta_full 0.991
_diffrn_measured_fraction_theta_max 0.991
_diffrn_measurement_device_type KappaCCD
_diffrn_measurement_method CCD
_diffrn_radiation_monochromator graphite
_diffrn_radiation_source 'fine-focus sealed tube'
_diffrn_radiation_type MoK\a
_diffrn_radiation_wavelength 0.71073
_diffrn_reflns_av_R_equivalents 0.0831
_diffrn_reflns_av_sigmaI/netI 0.0558
_diffrn_reflns_limit_h_max 27
_diffrn_reflns_limit_h_min -28
_diffrn_reflns_limit_k_max 17
_diffrn_reflns_limit_k_min -16
_diffrn_reflns_limit_l_max 28
_diffrn_reflns_limit_l_min -28
_diffrn_reflns_number 93176
_diffrn_reflns_theta_full 27.48
_diffrn_reflns_theta_max 27.48
_diffrn_reflns_theta_min 5.12
_exptl_absorpt_coefficient_mu 0.513
_exptl_absorpt_correction_T_max 0.920
_exptl_absorpt_correction_T_min 0.840
_exptl_absorpt_correction_type multi-scan
_exptl_absorpt_process_details
;
Multi-scan from symmetry-related measurements using 
Sortav (Blessing 1995). 
;
_exptl_crystal_colour clear_intense_red
_exptl_crystal_density_diffrn 1.244
_exptl_crystal_density_meas ?
_exptl_crystal_density_method 'not measured'
_exptl_crystal_description block
_exptl_crystal_F_000 2492
_exptl_crystal_size_max 0.30
_exptl_crystal_size_mid 0.25
_exptl_crystal_size_min 0.17
_refine_diff_density_max 1.520
_refine_diff_density_min -1.117
_refine_diff_density_rms 0.097
_refine_ls_extinction_method none
_refine_ls_goodness_of_fit_ref 1.039
_refine_ls_hydrogen_treatment constr
_refine_ls_matrix_type full
_refine_ls_number_parameters 697
_refine_ls_number_reflns 14307
_refine_ls_number_restraints 196
_refine_ls_restrained_S_all 1.057
_refine_ls_R_factor_all 0.1375
_refine_ls_R_factor_gt 0.0932
_refine_ls_shift/su_max 0.001
_refine_ls_shift/su_mean 0.000
_refine_ls_structure_factor_coef Fsqd
_refine_ls_weighting_details 'calc w=1/[\s^2^(Fo^2^)+(0.1505P)^2^+12.9710P] where P=(Fo^2^+2Fc^2^)/3'
_refine_ls_weighting_scheme calc
_refine_ls_wR_factor_gt 0.2520
_refine_ls_wR_factor_ref 0.2875
_reflns_number_gt 9412
_reflns_number_total 14307
_reflns_threshold_expression >2sigma(I)
_cod_data_source_file om400152x_si_002.cif
_cod_data_source_block 1a.CN
_cod_depositor_comments
;
The following automatic conversions were performed:

'_chemical_melting_point' value 'not measured' was changed to '?' -
the value is undefined or not given.

'_symmetry_cell_setting' value
'Monoclinic' changed to 'monoclinic' according to
/home/saulius/struct/CIF-dictionaries/cif_core.dic dictionary named
'cif_core.dic' version 2.3.1 from 2005-06-27.

Automatic conversion script
Id: cif_fix_values 1891 2012-01-12 08:04:46Z andrius 

The following automatic conversions were performed:

'_exptl_crystal_density_meas' value 'not measured' was changed to '?'
- the value is perceived as not measured.

Automatic conversion script
Id: cif_fix_values 3008 2015-01-20 13:52:24Z robertas 
;
_cod_original_cell_volume 6299.57(8)
_cod_original_sg_symbol_H-M P2(1)/c
_cod_database_code 4080747

loop_
_symmetry_equiv_pos_as_xyz
'x, y, z'
'-x, y+1/2, -z+1/2'
'-x, -y, -z'
'x, -y-1/2, z-1/2'

loop_
_atom_site_label
_atom_site_type_symbol
_atom_site_fract_x
_atom_site_fract_y
_atom_site_fract_z
_atom_site_U_iso_or_equiv
_atom_site_adp_type
_atom_site_occupancy
_atom_site_symmetry_multiplicity
_atom_site_calc_flag
_atom_site_refinement_flags
_atom_site_disorder_assembly
_atom_site_disorder_group
Fe1 Fe 0.29742(3) 0.79568(4) 0.74553(3) 0.03158(19) Uani 1 1 d . . .
B1 B 0.1924(2) 0.9751(3) 0.7617(2) 0.0346(10) Uani 1 1 d . . .
B2 B 0.4591(2) 0.7717(3) 0.8170(2) 0.0311(9) Uani 1 1 d . . .
N1 N 0.1605(2) 1.0056(3) 0.6330(2) 0.0607(12) Uani 1 1 d . A .
C1 C 0.21908(18) 0.8627(3) 0.7681(2) 0.0336(8) Uani 1 1 d . . .
C2 C 0.1982(2) 0.7873(3) 0.7213(2) 0.0375(9) Uani 1 1 d . . .
H2 H 0.1667 0.7964 0.6774 0.045 Uiso 1 1 calc R . .
C3 C 0.2275(2) 0.6975(3) 0.7468(2) 0.0424(10) Uani 1 1 d . . .
H3 H 0.2194 0.6333 0.7248 0.051 Uiso 1 1 calc R . .
C4 C 0.2695(2) 0.7156(3) 0.8093(2) 0.0393(9) Uani 1 1 d . . .
H4 H 0.2968 0.6665 0.8394 0.047 Uiso 1 1 calc R . .
C5 C 0.26511(19) 0.8164(3) 0.82203(19) 0.0326(8) Uani 1 1 d . . .
H5 H 0.2904 0.8498 0.8624 0.039 Uiso 1 1 calc R . .
C6 C 0.1762(2) 0.9981(3) 0.6870(2) 0.0441(10) Uani 1 1 d . . .
C7 C 0.24877(18) 1.0441(3) 0.81176(19) 0.0317(8) Uani 1 1 d . . .
C8 C 0.25515(18) 1.0420(3) 0.87702(19) 0.0317(8) Uani 1 1 d . . .
C9 C 0.30436(19) 1.0955(3) 0.9219(2) 0.0343(9) Uani 1 1 d . . .
H9 H 0.3079 1.0914 0.9654 0.041 Uiso 1 1 calc R . .
C10 C 0.34772(19) 1.1538(3) 0.9048(2) 0.0344(9) Uani 1 1 d . . .
C11 C 0.34097(19) 1.1580(3) 0.8412(2) 0.0361(9) Uani 1 1 d . . .
H11 H 0.3697 1.1983 0.8282 0.043 Uiso 1 1 calc R . .
C12 C 0.29344(19) 1.1051(3) 0.79536(19) 0.0332(8) Uani 1 1 d . . .
C13 C 0.2105(2) 0.9849(3) 0.9033(2) 0.0374(9) Uani 1 1 d . . .
H13A H 0.2317 0.9754 0.9490 0.056 Uiso 1 1 calc R . .
H13B H 0.2012 0.9217 0.8822 0.056 Uiso 1 1 calc R . .
H13C H 0.1695 1.0204 0.8958 0.056 Uiso 1 1 calc R . .
C14 C 0.4021(2) 1.2079(3) 0.9540(2) 0.0447(11) Uani 1 1 d . . .
H14A H 0.4078 1.1811 0.9961 0.067 Uiso 1 1 calc R . .
H14B H 0.3908 1.2767 0.9532 0.067 Uiso 1 1 calc R . .
H14C H 0.4429 1.2006 0.9444 0.067 Uiso 1 1 calc R . .
C15 C 0.2924(2) 1.1198(4) 0.7278(2) 0.0443(10) Uani 1 1 d . . .
H15A H 0.3319 1.1548 0.7280 0.066 Uiso 1 1 calc R . .
H15B H 0.2537 1.1575 0.7042 0.066 Uiso 1 1 calc R . .
H15C H 0.2911 1.0566 0.7073 0.066 Uiso 1 1 calc R . .
C16 C 0.11913(19) 0.9923(3) 0.7703(2) 0.0384(9) Uani 1 1 d . . .
C17 C 0.0785(2) 0.9206(3) 0.7826(2) 0.0422(10) Uani 1 1 d . . .
C18 C 0.0185(2) 0.9452(4) 0.7901(3) 0.0597(14) Uani 1 1 d . . .
H18 H -0.0078 0.8948 0.7978 0.072 Uiso 1 1 calc R . .
C19 C -0.0038(2) 1.0388(4) 0.7867(4) 0.080(2) Uani 1 1 d . . .
C20 C 0.0350(2) 1.1095(4) 0.7736(4) 0.079(2) Uani 1 1 d . . .
H20 H 0.0204 1.1749 0.7700 0.095 Uiso 1 1 calc R . .
C21 C 0.0949(2) 1.0889(3) 0.7654(3) 0.0514(13) Uani 1 1 d . . .
C22 C 0.0946(2) 0.8140(3) 0.7890(3) 0.0508(12) Uani 1 1 d . . .
H22A H 0.1394 0.8051 0.8178 0.076 Uiso 1 1 calc R . .
H22B H 0.0906 0.7872 0.7473 0.076 Uiso 1 1 calc R . .
H22C H 0.0642 0.7805 0.8062 0.076 Uiso 1 1 calc R . .
C23 C -0.0685(3) 1.0644(6) 0.7968(6) 0.130(4) Uani 1 1 d . . .
H23A H -0.0612 1.1166 0.8281 0.194 Uiso 1 1 calc R . .
H23B H -0.0855 1.0071 0.8122 0.194 Uiso 1 1 calc R . .
H23C H -0.1003 1.0858 0.7565 0.194 Uiso 1 1 calc R . .
C24 C 0.1314(2) 1.1750(4) 0.7506(3) 0.0653(17) Uani 1 1 d . . .
H24A H 0.1027 1.2320 0.7414 0.098 Uiso 1 1 calc R . .
H24B H 0.1446 1.1600 0.7137 0.098 Uiso 1 1 calc R . .
H24C H 0.1703 1.1886 0.7872 0.098 Uiso 1 1 calc R . .
C25 C 0.39874(19) 0.7948(3) 0.75961(18) 0.0322(8) Uani 1 1 d . . .
C26 C 0.3692(2) 0.8879(3) 0.73645(19) 0.0351(9) Uani 1 1 d . . .
H26 H 0.3818 0.9513 0.7589 0.042 Uiso 1 1 calc R . .
C27 C 0.3193(2) 0.8747(4) 0.6771(2) 0.0408(10) Uani 1 1 d . . .
H27 H 0.2916 0.9271 0.6505 0.049 Uiso 1 1 calc R . .
C28 C 0.3152(2) 0.7741(4) 0.6623(2) 0.0436(10) Uani 1 1 d . . .
H28 H 0.2846 0.7436 0.6231 0.052 Uiso 1 1 calc R . .
C29 C 0.3621(2) 0.7247(3) 0.7126(2) 0.0382(9) Uani 1 1 d . . .
H29 H 0.3697 0.6531 0.7148 0.046 Uiso 1 1 calc R . .
C30 C 0.47741(18) 0.6605(3) 0.83273(18) 0.0297(8) Uani 1 1 d . . .
C31 C 0.47200(18) 0.6194(3) 0.88921(17) 0.0305(8) Uani 1 1 d . . .
C32 C 0.4841(2) 0.5213(3) 0.90244(19) 0.0356(9) Uani 1 1 d . . .
H32 H 0.4797 0.4956 0.9403 0.043 Uiso 1 1 calc R . .
C33 C 0.5024(2) 0.4594(3) 0.8618(2) 0.0362(9) Uani 1 1 d . . .
C34 C 0.5069(2) 0.4995(3) 0.8064(2) 0.0360(9) Uani 1 1 d . . .
H34 H 0.5188 0.4588 0.7777 0.043 Uiso 1 1 calc R . .
C35 C 0.49469(18) 0.5970(3) 0.79146(18) 0.0308(8) Uani 1 1 d . . .
C36 C 0.4506(2) 0.6802(3) 0.9351(2) 0.0398(10) Uani 1 1 d . . .
H36A H 0.4527 0.6412 0.9723 0.060 Uiso 1 1 calc R . .
H36B H 0.4057 0.7025 0.9143 0.060 Uiso 1 1 calc R . .
H36C H 0.4797 0.7363 0.9483 0.060 Uiso 1 1 calc R . .
C37 C 0.5149(3) 0.3530(3) 0.8762(2) 0.0485(11) Uani 1 1 d . . .
H37A H 0.5499 0.3308 0.8607 0.073 Uiso 1 1 calc R . .
H37B H 0.4749 0.3162 0.8552 0.073 Uiso 1 1 calc R . .
H37C H 0.5280 0.3428 0.9222 0.073 Uiso 1 1 calc R . .
C38 C 0.5025(2) 0.6295(3) 0.72938(19) 0.0373(9) Uani 1 1 d . . .
H38A H 0.4748 0.5896 0.6946 0.056 Uiso 1 1 calc R . .
H38B H 0.5483 0.6222 0.7319 0.056 Uiso 1 1 calc R . .
H38C H 0.4896 0.6976 0.7216 0.056 Uiso 1 1 calc R . .
C39 C 0.50497(18) 0.8572(3) 0.85596(17) 0.0303(8) Uani 1 1 d . . .
C40 C 0.56935(19) 0.8693(3) 0.85309(19) 0.0343(9) Uani 1 1 d . . .
C41 C 0.6080(2) 0.9475(3) 0.8842(2) 0.0358(9) Uani 1 1 d . . .
H41 H 0.6505 0.9543 0.8811 0.043 Uiso 1 1 calc R . .
C42 C 0.5873(2) 1.0150(3) 0.91893(19) 0.0343(9) Uani 1 1 d . . .
C43 C 0.5246(2) 1.0018(3) 0.92248(18) 0.0330(8) Uani 1 1 d . . .
H43 H 0.5092 1.0460 0.9470 0.040 Uiso 1 1 calc R . .
C44 C 0.48389(19) 0.9263(3) 0.89143(18) 0.0308(8) Uani 1 1 d . . .
C45 C 0.5966(2) 0.8029(3) 0.8145(2) 0.0461(11) Uani 1 1 d . . .
H45A H 0.6432 0.8168 0.8236 0.069 Uiso 1 1 calc R . .
H45B H 0.5732 0.8133 0.7692 0.069 Uiso 1 1 calc R . .
H45C H 0.5913 0.7354 0.8255 0.069 Uiso 1 1 calc R . .
C46 C 0.6285(2) 1.1003(3) 0.9493(2) 0.0433(10) Uani 1 1 d . . .
H46A H 0.6643 1.1076 0.9319 0.065 Uiso 1 1 calc R . .
H46B H 0.6467 1.0900 0.9952 0.065 Uiso 1 1 calc R . .
H46C H 0.6016 1.1591 0.9406 0.065 Uiso 1 1 calc R . .
C47 C 0.41677(19) 0.9217(3) 0.89726(19) 0.0355(9) Uani 1 1 d . . .
H47A H 0.4205 0.9208 0.9422 0.053 Uiso 1 1 calc R . .
H47B H 0.3946 0.8626 0.8767 0.053 Uiso 1 1 calc R . .
H47C H 0.3915 0.9785 0.8767 0.053 Uiso 1 1 calc R . .
K1 K 0.16413(5) 1.03318(8) 0.51171(5) 0.0518(3) Uani 1 1 d . . .
O1 O 0.0969(4) 0.8801(6) 0.4467(4) 0.097(3) Uiso 0.60 1 d PD A 1
C101 C 0.1302(7) 0.7909(9) 0.4571(9) 0.102(5) Uiso 0.60 1 d PD A 1
H10A H 0.1040 0.7433 0.4258 0.122 Uiso 0.60 1 calc PR A 1
H10B H 0.1335 0.7669 0.4998 0.122 Uiso 0.60 1 calc PR A 1
C102 C 0.1962(7) 0.7954(10) 0.4522(7) 0.104(5) Uiso 0.60 1 d PD A 1
H10C H 0.2170 0.7308 0.4611 0.125 Uiso 0.60 1 calc PR A 1
H10D H 0.1932 0.8141 0.4085 0.125 Uiso 0.60 1 calc PR A 1
O2 O 0.2347(3) 0.8636(5) 0.4955(4) 0.0737(19) Uiso 0.60 1 d PD A 1
C103 C 0.2918(4) 0.8779(7) 0.4801(5) 0.057(2) Uiso 0.60 1 d PD A 1
H10E H 0.2803 0.9013 0.4358 0.068 Uiso 0.60 1 calc PR A 1
H10F H 0.3155 0.8157 0.4834 0.068 Uiso 0.60 1 calc PR A 1
C104 C 0.3337(4) 0.9486(6) 0.5229(4) 0.056(2) Uiso 0.60 1 d PD A 1
H10G H 0.3455 0.9255 0.5672 0.067 Uiso 0.60 1 calc PR A 1
H10H H 0.3745 0.9573 0.5126 0.067 Uiso 0.60 1 calc PR A 1
O3 O 0.3000(3) 1.0373(4) 0.5161(3) 0.0539(14) Uiso 0.60 1 d PD A 1
C105 C 0.3360(4) 1.1095(5) 0.5574(4) 0.0472(19) Uiso 0.60 1 d PD A 1
H10I H 0.3805 1.1141 0.5545 0.057 Uiso 0.60 1 calc PR A 1
H10J H 0.3399 1.0933 0.6017 0.057 Uiso 0.60 1 calc PR A 1
C106 C 0.3017(4) 1.2021(6) 0.5393(5) 0.063(2) Uiso 0.60 1 d PD A 1
H10K H 0.3305 1.2565 0.5604 0.076 Uiso 0.60 1 calc PR A 1
H10L H 0.2887 1.2114 0.4928 0.076 Uiso 0.60 1 calc PR A 1
O4 O 0.2465(3) 1.1993(5) 0.5582(3) 0.0727(19) Uiso 0.60 1 d PD A 1
C107 C 0.2149(7) 1.2876(8) 0.5544(7) 0.103(4) Uiso 0.60 1 d PD A 1
H10M H 0.2475 1.3406 0.5630 0.124 Uiso 0.60 1 calc PR A 1
H10N H 0.1934 1.2903 0.5873 0.124 Uiso 0.60 1 calc PR A 1
C108 C 0.1665(7) 1.3023(10) 0.4929(7) 0.129(6) Uiso 0.60 1 d PD A 1
H10O H 0.1423 1.3633 0.4924 0.155 Uiso 0.60 1 calc PR A 1
H10P H 0.1878 1.3063 0.4599 0.155 Uiso 0.60 1 calc PR A 1
O5 O 0.1237(5) 1.2225(8) 0.4813(6) 0.121(3) Uiso 0.60 1 d PD A 1
C109 C 0.0713(10) 1.2410(13) 0.4260(10) 0.205(12) Uiso 0.60 1 d PD A 1
H10Q H 0.0884 1.2596 0.3916 0.246 Uiso 0.60 1 calc PR A 1
H10R H 0.0453 1.2959 0.4334 0.246 Uiso 0.60 1 calc PR A 1
C110 C 0.0298(5) 1.1567(7) 0.4067(6) 0.074(3) Uiso 0.60 1 d PD A 1
H11A H 0.0056 1.1475 0.4369 0.089 Uiso 0.60 1 calc PR A 1
H11B H -0.0027 1.1696 0.3645 0.089 Uiso 0.60 1 calc PR A 1
O6 O 0.0625(3) 1.0700(5) 0.4034(3) 0.0721(18) Uiso 0.60 1 d PD A 1
C111 C 0.0199(5) 0.9911(7) 0.3829(6) 0.087(3) Uiso 0.60 1 d PD A 1
H11C H -0.0101 1.0029 0.3393 0.104 Uiso 0.60 1 calc PR A 1
H11D H -0.0067 0.9827 0.4111 0.104 Uiso 0.60 1 calc PR A 1
C112 C 0.0587(7) 0.9037(10) 0.3842(5) 0.110(5) Uiso 0.60 1 d PD A 1
H11E H 0.0292 0.8490 0.3653 0.132 Uiso 0.60 1 calc PR A 1
H11F H 0.0876 0.9145 0.3585 0.132 Uiso 0.60 1 calc PR A 1
O1A O 0.0437(7) 0.9195(10) 0.4675(7) 0.115(5) Uiso 0.40 1 d PD A 2
C201 C 0.0410(8) 0.8414(13) 0.4261(9) 0.087(5) Uiso 0.40 1 d PD A 2
H20A H 0.0392 0.8644 0.3836 0.104 Uiso 0.40 1 calc PR A 2
H20B H 0.0027 0.7993 0.4218 0.104 Uiso 0.40 1 calc PR A 2
C202 C 0.1049(8) 0.7886(14) 0.4595(11) 0.091(6) Uiso 0.40 1 d PD A 2
H20C H 0.1106 0.7811 0.5051 0.109 Uiso 0.40 1 calc PR A 2
H20D H 0.1038 0.7232 0.4409 0.109 Uiso 0.40 1 calc PR A 2
O2A O 0.1584(6) 0.8428(9) 0.4523(6) 0.093(4) Uiso 0.40 1 d PD A 2
C203 C 0.2171(9) 0.7975(16) 0.4863(14) 0.116(8) Uiso 0.40 1 d PD A 2
H20E H 0.2189 0.7318 0.4691 0.139 Uiso 0.40 1 calc PR A 2
H20F H 0.2205 0.7911 0.5315 0.139 Uiso 0.40 1 calc PR A 2
C204 C 0.2722(9) 0.8578(12) 0.4806(9) 0.075(5) Uiso 0.40 1 d PD A 2
H20G H 0.3139 0.8225 0.4990 0.090 Uiso 0.40 1 calc PR A 2
H20H H 0.2657 0.8703 0.4353 0.090 Uiso 0.40 1 calc PR A 2
O3A O 0.2749(4) 0.9480(6) 0.5133(5) 0.062(2) Uiso 0.40 1 d PD A 2
C205 C 0.3328(7) 1.0029(10) 0.5246(7) 0.059(3) Uiso 0.40 1 d PD A 2
H20I H 0.3694 0.9713 0.5577 0.071 Uiso 0.40 1 calc PR A 2
H20J H 0.3443 1.0078 0.4854 0.071 Uiso 0.40 1 calc PR A 2
C206 C 0.3213(10) 1.0954(16) 0.5447(19) 0.23(2) Uiso 0.40 1 d PD A 2
H20K H 0.3518 1.0990 0.5888 0.273 Uiso 0.40 1 calc PR A 2
H20L H 0.3398 1.1395 0.5200 0.273 Uiso 0.40 1 calc PR A 2
O4A O 0.2697(5) 1.1419(8) 0.5473(5) 0.080(3) Uiso 0.40 1 d PD A 2
C207 C 0.2730(9) 1.2214(14) 0.5104(10) 0.099(6) Uiso 0.40 1 d PD A 2
H20M H 0.2827 1.1997 0.4722 0.119 Uiso 0.40 1 calc PR A 2
H20N H 0.3085 1.2653 0.5348 0.119 Uiso 0.40 1 calc PR A 2
C208 C 0.2109(8) 1.2726(11) 0.4916(9) 0.083(5) Uiso 0.40 1 d PD A 2
H20O H 0.1992 1.2904 0.5295 0.100 Uiso 0.40 1 calc PR A 2
H20P H 0.2138 1.3327 0.4684 0.100 Uiso 0.40 1 calc PR A 2
O5A O 0.1623(6) 1.2083(10) 0.4512(7) 0.114(5) Uiso 0.40 1 d PD A 2
C209 C 0.1010(7) 1.2466(11) 0.4131(7) 0.067(4) Uiso 0.40 1 d PD A 2
H20R H 0.1083 1.2883 0.3800 0.080 Uiso 0.40 1 calc PR A 2
H20S H 0.0839 1.2884 0.4402 0.080 Uiso 0.40 1 calc PR A 2
C210 C 0.0520(8) 1.1769(12) 0.3828(8) 0.076(4) Uiso 0.40 1 d PD A 2
H21A H 0.0103 1.2099 0.3602 0.091 Uiso 0.40 1 calc PR A 2
H21B H 0.0656 1.1389 0.3516 0.091 Uiso 0.40 1 calc PR A 2
O6A O 0.0444(6) 1.1163(10) 0.4295(6) 0.094(4) Uiso 0.40 1 d PD A 2
C211 C -0.0098(9) 1.0554(13) 0.4004(9) 0.089(5) Uiso 0.40 1 d PD A 2
H21C H -0.0056 1.0270 0.3612 0.107 Uiso 0.40 1 calc PR A 2
H21D H -0.0507 1.0939 0.3886 0.107 Uiso 0.40 1 calc PR A 2
C212 C -0.0127(13) 0.9794(19) 0.4434(17) 0.193(16) Uiso 0.40 1 d PD A 2
H21E H -0.0219 1.0093 0.4799 0.231 Uiso 0.40 1 calc PR A 2
H21F H -0.0503 0.9371 0.4215 0.231 Uiso 0.40 1 calc PR A 2
C1S C 0.7402(3) 0.6203(7) 0.1986(2) 0.086(2) Uiso 0.80 1 d PDU B 3
H1S H 0.7313 0.6911 0.1907 0.103 Uiso 0.80 1 calc PRD B 3
CL1S Cl 0.66594(12) 0.55876(18) 0.1696(2) 0.198(2) Uani 0.80 1 d PDU B 3
CL2S Cl 0.79385(17) 0.5841(2) 0.15843(13) 0.1494(11) Uani 0.80 1 d PDU B 3
CL3S Cl 0.77623(12) 0.60318(18) 0.28014(14) 0.1196(8) Uani 0.80 1 d PDU B 3
C1SA C 0.7501(3) 0.5436(9) 0.2067(3) 0.080 Uiso 0.20 1 d PDU C 4
H1SA H 0.7589 0.4727 0.2146 0.096 Uiso 0.20 1 calc PRD C 4
Cl1A Cl 0.66594(12) 0.55876(18) 0.1696(2) 0.198(2) Uani 0.20 1 d PDU C 4
Cl2A Cl 0.79385(17) 0.5841(2) 0.15843(13) 0.1494(11) Uani 0.20 1 d PDU C 4
Cl3A Cl 0.77623(12) 0.60318(18) 0.28014(14) 0.1196(8) Uani 0.20 1 d PDU C 4
C2S C 0.975(2) 0.435(3) 0.487(2) 0.126(13) Uiso 0.25 1 d P D 5
H2SA H 1.0201 0.4099 0.5108 0.152 Uiso 0.25 1 calc PR D 5
Cl5S Cl 0.9372(7) 0.3431(11) 0.4330(7) 0.154(4) Uiso 0.25 1 d P D 5
Cl6S Cl 0.9435(6) 0.4673(9) 0.5414(6) 0.130(3) Uiso 0.25 1 d P . 5
Cl4S Cl 0.9883(9) 0.5381(13) 0.4368(9) 0.182(6) Uiso 0.25 1 d P . 5
O1S O 0.1232(8) 0.3931(11) 0.5817(8) 0.071(4) Uiso 0.25 1 d PD E 6
C3S C 0.1658(15) 0.5469(19) 0.5702(14) 0.086(8) Uiso 0.25 1 d PD E 6
H3SA H 0.2054 0.5834 0.5725 0.128 Uiso 0.25 1 calc PR E 6
H3SB H 0.1356 0.5890 0.5826 0.128 Uiso 0.25 1 calc PR E 6
H3SC H 0.1447 0.5238 0.5268 0.128 Uiso 0.25 1 calc PR E 6
C4S C 0.185(2) 0.459(2) 0.6159(18) 0.125(13) Uiso 0.25 1 d PD E 6
H4SA H 0.1869 0.4764 0.6596 0.150 Uiso 0.25 1 calc PR E 6
H4SB H 0.2261 0.4287 0.6164 0.150 Uiso 0.25 1 calc PR E 6
C5S C 0.124(3) 0.283(3) 0.560(3) 0.20(3) Uiso 0.25 1 d PD E 6
H5SA H 0.1136 0.2763 0.5141 0.242 Uiso 0.25 1 calc PR E 6
H5SB H 0.1657 0.2503 0.5830 0.242 Uiso 0.25 1 calc PR E 6
C6S C 0.0674(17) 0.247(2) 0.5828(18) 0.106(10) Uiso 0.25 1 d PD E 6
H6SA H 0.0415 0.1987 0.5528 0.158 Uiso 0.25 1 calc PR E 6
H6SB H 0.0394 0.3018 0.5849 0.158 Uiso 0.25 1 calc PR E 6
H6SC H 0.0855 0.2175 0.6250 0.158 Uiso 0.25 1 calc PR E 6

loop_
_atom_site_aniso_label
_atom_site_aniso_U_11
_atom_site_aniso_U_22
_atom_site_aniso_U_33
_atom_site_aniso_U_23
_atom_site_aniso_U_13
_atom_site_aniso_U_12
Fe1 0.0294(3) 0.0342(3) 0.0277(3) -0.0031(2) 0.0048(2) -0.0017(2)
B1 0.029(2) 0.032(2) 0.035(2) 0.0006(18) -0.0004(18) -0.0022(17)
B2 0.032(2) 0.039(2) 0.025(2) -0.0034(17) 0.0136(17) 0.0016(18)
N1 0.064(3) 0.059(3) 0.042(2) 0.006(2) -0.006(2) -0.009(2)
C1 0.0248(18) 0.034(2) 0.037(2) -0.0028(16) 0.0038(15) -0.0036(15)
C2 0.0285(19) 0.040(2) 0.039(2) -0.0071(18) 0.0033(17) -0.0055(16)
C3 0.039(2) 0.034(2) 0.053(3) -0.0075(19) 0.013(2) -0.0052(18)
C4 0.037(2) 0.036(2) 0.046(2) 0.0044(18) 0.0153(19) 0.0038(17)
C5 0.0299(19) 0.036(2) 0.032(2) 0.0011(16) 0.0105(16) -0.0034(16)
C6 0.042(2) 0.038(2) 0.041(3) 0.0017(19) -0.0022(19) -0.0053(19)
C7 0.0251(18) 0.0307(19) 0.033(2) -0.0014(15) 0.0011(15) 0.0017(15)
C8 0.0284(19) 0.0297(19) 0.034(2) -0.0014(15) 0.0063(16) 0.0002(15)
C9 0.0297(19) 0.034(2) 0.035(2) -0.0035(16) 0.0036(16) 0.0033(16)
C10 0.0289(19) 0.0279(19) 0.041(2) -0.0057(16) 0.0033(16) -0.0009(15)
C11 0.0293(19) 0.029(2) 0.045(2) 0.0010(17) 0.0055(17) -0.0022(15)
C12 0.0326(19) 0.0295(19) 0.033(2) 0.0017(15) 0.0048(16) 0.0011(15)
C13 0.031(2) 0.041(2) 0.039(2) -0.0034(18) 0.0097(17) -0.0022(17)
C14 0.040(2) 0.039(2) 0.046(3) -0.0099(19) 0.0021(19) -0.0059(18)
C15 0.044(2) 0.048(3) 0.038(2) 0.0045(19) 0.0095(19) -0.011(2)
C16 0.0264(19) 0.033(2) 0.045(2) -0.0030(18) -0.0020(17) -0.0001(16)
C17 0.028(2) 0.036(2) 0.053(3) -0.0036(19) 0.0012(18) -0.0036(17)
C18 0.030(2) 0.050(3) 0.092(4) -0.003(3) 0.010(2) -0.005(2)
C19 0.029(2) 0.052(3) 0.153(7) 0.000(4) 0.021(3) 0.004(2)
C20 0.031(2) 0.040(3) 0.154(7) -0.001(3) 0.015(3) 0.007(2)
C21 0.030(2) 0.034(2) 0.077(4) 0.000(2) -0.001(2) 0.0017(17)
C22 0.038(2) 0.038(2) 0.079(4) 0.002(2) 0.023(2) -0.0031(19)
C23 0.051(4) 0.073(5) 0.277(14) 0.003(6) 0.072(6) 0.010(3)
C24 0.036(2) 0.035(2) 0.113(5) 0.010(3) 0.008(3) -0.001(2)
C25 0.0319(19) 0.037(2) 0.0272(19) -0.0034(16) 0.0085(15) 0.0006(16)
C26 0.035(2) 0.042(2) 0.028(2) 0.0020(16) 0.0087(16) -0.0025(17)
C27 0.038(2) 0.053(3) 0.028(2) 0.0037(18) 0.0052(17) 0.0013(19)
C28 0.039(2) 0.062(3) 0.026(2) -0.0093(19) 0.0065(17) -0.005(2)
C29 0.035(2) 0.044(2) 0.032(2) -0.0106(17) 0.0065(17) 0.0001(17)
C30 0.0255(18) 0.036(2) 0.0264(18) -0.0058(15) 0.0073(14) -0.0050(15)
C31 0.0265(18) 0.039(2) 0.0238(18) -0.0047(15) 0.0050(14) -0.0043(15)
C32 0.038(2) 0.040(2) 0.0275(19) -0.0002(16) 0.0086(16) -0.0082(17)
C33 0.036(2) 0.032(2) 0.038(2) -0.0019(17) 0.0082(17) -0.0050(16)
C34 0.037(2) 0.036(2) 0.035(2) -0.0079(17) 0.0124(17) -0.0035(17)
C35 0.0267(18) 0.036(2) 0.0289(19) -0.0063(15) 0.0085(15) -0.0067(15)
C36 0.043(2) 0.049(2) 0.029(2) -0.0022(18) 0.0136(18) 0.0005(19)
C37 0.064(3) 0.037(2) 0.043(3) -0.0037(19) 0.016(2) -0.008(2)
C38 0.046(2) 0.038(2) 0.031(2) -0.0064(17) 0.0166(18) -0.0031(18)
C39 0.0286(18) 0.035(2) 0.0247(18) 0.0002(15) 0.0052(15) 0.0019(15)
C40 0.032(2) 0.038(2) 0.033(2) -0.0033(16) 0.0099(16) -0.0015(16)
C41 0.032(2) 0.039(2) 0.036(2) 0.0023(17) 0.0108(17) -0.0028(17)
C42 0.037(2) 0.033(2) 0.0272(19) 0.0037(15) 0.0015(16) -0.0002(16)
C43 0.037(2) 0.033(2) 0.0255(19) -0.0003(15) 0.0064(16) 0.0014(16)
C44 0.0312(19) 0.034(2) 0.0233(18) -0.0013(15) 0.0040(15) 0.0023(15)
C45 0.043(2) 0.046(3) 0.059(3) -0.017(2) 0.029(2) -0.010(2)
C46 0.048(2) 0.038(2) 0.040(2) 0.0010(18) 0.009(2) -0.0093(19)
C47 0.0289(19) 0.045(2) 0.030(2) -0.0089(17) 0.0068(16) 0.0018(17)
K1 0.0530(6) 0.0533(6) 0.0400(6) -0.0076(4) 0.0029(5) 0.0048(5)
CL1S 0.0797(15) 0.0720(14) 0.364(6) 0.001(2) -0.033(2) -0.0108(11)
CL2S 0.173(3) 0.137(2) 0.1054(19) -0.0056(17) 0.0001(18) -0.029(2)
CL3S 0.1135(17) 0.0948(15) 0.157(2) -0.0296(15) 0.0535(16) -0.0091(13)
Cl1A 0.0797(15) 0.0720(14) 0.364(6) 0.001(2) -0.033(2) -0.0108(11)
Cl2A 0.173(3) 0.137(2) 0.1054(19) -0.0056(17) 0.0001(18) -0.029(2)
Cl3A 0.1135(17) 0.0948(15) 0.157(2) -0.0296(15) 0.0535(16) -0.0091(13)

loop_
_atom_type_symbol
_atom_type_description
_atom_type_scat_dispersion_real
_atom_type_scat_dispersion_imag
_atom_type_scat_source
C C 0.0033 0.0016 'International Tables Vol C Tables 4.2.6.8 and 6.1.1.4'
H H 0.0000 0.0000 'International Tables Vol C Tables 4.2.6.8 and 6.1.1.4'
B B 0.0013 0.0007 'International Tables Vol C Tables 4.2.6.8 and 6.1.1.4'
N N 0.0061 0.0033 'International Tables Vol C Tables 4.2.6.8 and 6.1.1.4'
O O 0.0106 0.0060 'International Tables Vol C Tables 4.2.6.8 and 6.1.1.4'
K K 0.2009 0.2494 'International Tables Vol C Tables 4.2.6.8 and 6.1.1.4'
Fe Fe 0.3463 0.8444 'International Tables Vol C Tables 4.2.6.8 and 6.1.1.4'
Cl Cl 0.1484 0.1585 'International Tables Vol C Tables 4.2.6.8 and 6.1.1.4'

loop_
_geom_angle_atom_site_label_1
_geom_angle_atom_site_label_2
_geom_angle_atom_site_label_3
_geom_angle
_geom_angle_site_symmetry_1
_geom_angle_site_symmetry_3
C29 Fe1 C3 106.78(18) . .
C29 Fe1 C2 131.89(17) . .
C3 Fe1 C2 40.83(18) . .
C29 Fe1 C28 40.67(18) . .
C3 Fe1 C28 106.27(19) . .
C2 Fe1 C28 104.41(18) . .
C29 Fe1 C4 112.85(18) . .
C3 Fe1 C4 40.55(19) . .
C2 Fe1 C4 68.10(18) . .
C28 Fe1 C4 138.04(19) . .
C29 Fe1 C27 68.41(19) . .
C3 Fe1 C27 135.81(19) . .
C2 Fe1 C27 108.27(18) . .
C28 Fe1 C27 40.66(19) . .
C4 Fe1 C27 176.16(17) . .
C29 Fe1 C5 145.65(17) . .
C3 Fe1 C5 68.00(17) . .
C2 Fe1 C5 67.26(17) . .
C28 Fe1 C5 171.66(17) . .
C4 Fe1 C5 40.67(16) . .
C27 Fe1 C5 139.81(17) . .
C29 Fe1 C26 68.39(18) . .
C3 Fe1 C26 174.27(18) . .
C2 Fe1 C26 140.23(17) . .
C28 Fe1 C26 68.10(18) . .
C4 Fe1 C26 143.52(17) . .
C27 Fe1 C26 40.24(16) . .
C5 Fe1 C26 117.71(16) . .
C29 Fe1 C25 41.03(15) . .
C3 Fe1 C25 137.24(17) . .
C2 Fe1 C25 172.62(16) . .
C28 Fe1 C25 68.65(16) . .
C4 Fe1 C25 115.08(17) . .
C27 Fe1 C25 68.37(16) . .
C5 Fe1 C25 119.70(15) . .
C26 Fe1 C25 40.64(16) . .
C29 Fe1 C1 171.76(16) . .
C3 Fe1 C1 68.42(17) . .
C2 Fe1 C1 40.21(16) . .
C28 Fe1 C1 132.97(17) . .
C4 Fe1 C1 68.25(16) . .
C27 Fe1 C1 109.95(17) . .
C5 Fe1 C1 39.95(16) . .
C26 Fe1 C1 115.98(16) . .
C25 Fe1 C1 146.70(15) . .
C6 B1 C1 103.0(4) . .
C6 B1 C7 116.4(4) . .
C1 B1 C7 108.8(3) . .
C6 B1 C16 101.4(3) . .
C1 B1 C16 116.3(3) . .
C7 B1 C16 110.9(3) . .
C25 B2 C30 117.7(3) . .
C25 B2 C39 120.4(4) . .
C30 B2 C39 121.6(3) . .
C6 N1 K1 162.0(4) . .
C5 C1 C2 104.7(4) . .
C5 C1 B1 128.2(4) . .
C2 C1 B1 127.0(4) . .
C5 C1 Fe1 67.6(2) . .
C2 C1 Fe1 66.4(2) . .
B1 C1 Fe1 132.3(3) . .
C3 C2 C1 110.3(4) . .
C3 C2 Fe1 69.6(2) . .
C1 C2 Fe1 73.4(2) . .
C3 C2 H2 124.8 . .
C1 C2 H2 124.8 . .
Fe1 C2 H2 124.8 . .
C4 C3 C2 107.4(4) . .
C4 C3 Fe1 69.9(2) . .
C2 C3 Fe1 69.6(2) . .
C4 C3 H3 126.3 . .
C2 C3 H3 126.3 . .
Fe1 C3 H3 126.3 . .
C3 C4 C5 107.7(4) . .
C3 C4 Fe1 69.6(3) . .
C5 C4 Fe1 70.6(2) . .
C3 C4 H4 126.1 . .
C5 C4 H4 126.1 . .
Fe1 C4 H4 126.1 . .
C4 C5 C1 109.8(4) . .
C4 C5 Fe1 68.8(2) . .
C1 C5 Fe1 72.5(2) . .
C4 C5 H5 125.1 . .
C1 C5 H5 125.1 . .
Fe1 C5 H5 125.1 . .
N1 C6 B1 172.5(5) . .
C8 C7 C12 115.7(3) . .
C8 C7 B1 118.8(4) . .
C12 C7 B1 125.5(4) . .
C9 C8 C7 121.1(4) . .
C9 C8 C13 115.4(4) . .
C7 C8 C13 123.5(3) . .
C10 C9 C8 122.1(4) . .
C10 C9 H9 119.0 . .
C8 C9 H9 119.0 . .
C11 C10 C9 117.2(4) . .
C11 C10 C14 121.3(4) . .
C9 C10 C14 121.4(4) . .
C10 C11 C12 122.4(4) . .
C10 C11 H11 118.8 . .
C12 C11 H11 118.8 . .
C11 C12 C7 121.5(4) . .
C11 C12 C15 115.2(4) . .
C7 C12 C15 123.3(4) . .
C8 C13 H13A 109.5 . .
C8 C13 H13B 109.5 . .
H13A C13 H13B 109.5 . .
C8 C13 H13C 109.5 . .
H13A C13 H13C 109.5 . .
H13B C13 H13C 109.5 . .
C10 C14 H14A 109.5 . .
C10 C14 H14B 109.5 . .
H14A C14 H14B 109.5 . .
C10 C14 H14C 109.5 . .
H14A C14 H14C 109.5 . .
H14B C14 H14C 109.5 . .
C12 C15 H15A 109.5 . .
C12 C15 H15B 109.5 . .
H15A C15 H15B 109.5 . .
C12 C15 H15C 109.5 . .
H15A C15 H15C 109.5 . .
H15B C15 H15C 109.5 . .
C17 C16 C21 115.7(4) . .
C17 C16 B1 126.7(4) . .
C21 C16 B1 117.5(4) . .
C18 C17 C16 121.0(4) . .
C18 C17 C22 114.8(4) . .
C16 C17 C22 124.2(4) . .
C19 C18 C17 122.9(5) . .
C19 C18 H18 118.5 . .
C17 C18 H18 118.5 . .
C18 C19 C20 116.7(5) . .
C18 C19 C23 122.1(6) . .
C20 C19 C23 121.2(6) . .
C19 C20 C21 122.7(5) . .
C19 C20 H20 118.7 . .
C21 C20 H20 118.7 . .
C20 C21 C16 121.0(5) . .
C20 C21 C24 116.1(4) . .
C16 C21 C24 122.9(4) . .
C17 C22 H22A 109.5 . .
C17 C22 H22B 109.5 . .
H22A C22 H22B 109.5 . .
C17 C22 H22C 109.5 . .
H22A C22 H22C 109.5 . .
H22B C22 H22C 109.5 . .
C19 C23 H23A 109.5 . .
C19 C23 H23B 109.5 . .
H23A C23 H23B 109.5 . .
C19 C23 H23C 109.5 . .
H23A C23 H23C 109.5 . .
H23B C23 H23C 109.5 . .
C21 C24 H24A 109.5 . .
C21 C24 H24B 109.5 . .
H24A C24 H24B 109.5 . .
C21 C24 H24C 109.5 . .
H24A C24 H24C 109.5 . .
H24B C24 H24C 109.5 . .
C26 C25 C29 105.0(3) . .
C26 C25 B2 129.5(4) . .
C29 C25 B2 125.3(4) . .
C26 C25 Fe1 68.1(2) . .
C29 C25 Fe1 66.6(2) . .
B2 C25 Fe1 133.2(3) . .
C27 C26 C25 109.3(4) . .
C27 C26 Fe1 69.3(2) . .
C25 C26 Fe1 71.3(2) . .
C27 C26 H26 125.4 . .
C25 C26 H26 125.4 . .
Fe1 C26 H26 125.4 . .
C26 C27 C28 108.2(4) . .
C26 C27 Fe1 70.4(2) . .
C28 C27 Fe1 69.2(3) . .
C26 C27 H27 125.9 . .
C28 C27 H27 125.9 . .
Fe1 C27 H27 125.9 . .
C29 C28 C27 108.1(4) . .
C29 C28 Fe1 69.4(2) . .
C27 C28 Fe1 70.2(2) . .
C29 C28 H28 125.9 . .
C27 C28 H28 125.9 . .
Fe1 C28 H28 125.9 . .
C28 C29 C25 109.3(4) . .
C28 C29 Fe1 69.9(3) . .
C25 C29 Fe1 72.3(2) . .
C28 C29 H29 125.3 . .
C25 C29 H29 125.3 . .
Fe1 C29 H29 125.3 . .
C35 C30 C31 116.8(4) . .
C35 C30 B2 123.7(3) . .
C31 C30 B2 119.4(3) . .
C32 C31 C30 120.7(4) . .
C32 C31 C36 118.3(4) . .
C30 C31 C36 120.9(4) . .
C31 C32 C33 122.0(4) . .
C31 C32 H32 119.0 . .
C33 C32 H32 119.0 . .
C34 C33 C32 117.1(4) . .
C34 C33 C37 121.2(4) . .
C32 C33 C37 121.7(4) . .
C33 C34 C35 122.4(4) . .
C33 C34 H34 118.8 . .
C35 C34 H34 118.8 . .
C34 C35 C30 121.0(4) . .
C34 C35 C38 115.8(4) . .
C30 C35 C38 123.2(4) . .
C31 C36 H36A 109.5 . .
C31 C36 H36B 109.5 . .
H36A C36 H36B 109.5 . .
C31 C36 H36C 109.5 . .
H36A C36 H36C 109.5 . .
H36B C36 H36C 109.5 . .
C33 C37 H37A 109.5 . .
C33 C37 H37B 109.5 . .
H37A C37 H37B 109.5 . .
C33 C37 H37C 109.5 . .
H37A C37 H37C 109.5 . .
H37B C37 H37C 109.5 . .
C35 C38 H38A 109.5 . .
C35 C38 H38B 109.5 . .
H38A C38 H38B 109.5 . .
C35 C38 H38C 109.5 . .
H38A C38 H38C 109.5 . .
H38B C38 H38C 109.5 . .
C44 C39 C40 116.7(4) . .
C44 C39 B2 123.1(3) . .
C40 C39 B2 120.1(3) . .
C41 C40 C39 120.1(4) . .
C41 C40 C45 117.9(4) . .
C39 C40 C45 121.9(4) . .
C42 C41 C40 123.1(4) . .
C42 C41 H41 118.5 . .
C40 C41 H41 118.5 . .
C41 C42 C43 116.6(4) . .
C41 C42 C46 121.9(4) . .
C43 C42 C46 121.5(4) . .
C44 C43 C42 122.5(4) . .
C44 C43 H43 118.7 . .
C42 C43 H43 118.7 . .
C43 C44 C39 121.1(4) . .
C43 C44 C47 117.5(4) . .
C39 C44 C47 121.4(3) . .
C40 C45 H45A 109.5 . .
C40 C45 H45B 109.5 . .
H45A C45 H45B 109.5 . .
C40 C45 H45C 109.5 . .
H45A C45 H45C 109.5 . .
H45B C45 H45C 109.5 . .
C42 C46 H46A 109.5 . .
C42 C46 H46B 109.5 . .
H46A C46 H46B 109.5 . .
C42 C46 H46C 109.5 . .
H46A C46 H46C 109.5 . .
H46B C46 H46C 109.5 . .
C44 C47 H47A 109.5 . .
C44 C47 H47B 109.5 . .
H47A C47 H47B 109.5 . .
C44 C47 H47C 109.5 . .
H47A C47 H47C 109.5 . .
H47B C47 H47C 109.5 . .
O4A K1 O3A 63.7(3) . .
O4A K1 O1 150.4(3) . .
O3A K1 O1 89.2(3) . .
O4A K1 O6 121.9(3) . .
O3A K1 O6 123.7(3) . .
O1 K1 O6 62.3(2) . .
O4A K1 N1 94.9(3) . .
O3A K1 N1 104.0(2) . .
O1 K1 N1 103.5(2) . .
O6 K1 N1 128.29(19) . .
O4A K1 O5A 61.3(4) . .
O3A K1 O5A 105.1(4) . .
O1 K1 O5A 120.2(3) . .
O6 K1 O5A 61.7(3) . .
N1 K1 O5A 126.9(4) . .
O4A K1 O5 73.1(4) . .
O3A K1 O5 129.1(3) . .
O1 K1 O5 122.3(3) . .
O6 K1 O5 60.6(3) . .
N1 K1 O5 105.2(3) . .
O5A K1 O5 26.1(4) . .
O4A K1 O6A 118.5(3) . .
O3A K1 O6A 143.5(3) . .
O1 K1 O6A 75.8(3) . .
O6 K1 O6A 20.9(3) . .
N1 K1 O6A 111.7(3) . .
O5A K1 O6A 58.3(3) . .
O5 K1 O6A 47.2(4) . .
O4A K1 O4 20.5(2) . .
O3A K1 O4 84.1(2) . .
O1 K1 O4 167.6(2) . .
O6 K1 O4 113.2(2) . .
N1 K1 O4 88.30(17) . .
O5A K1 O4 52.2(3) . .
O5 K1 O4 56.4(3) . .
O6A K1 O4 103.6(3) . .
O4A K1 O2 93.2(3) . .
O3A K1 O2 29.6(2) . .
O1 K1 O2 60.8(2) . .
O6 K1 O2 110.3(2) . .
N1 K1 O2 101.45(19) . .
O5A K1 O2 124.9(4) . .
O5 K1 O2 150.9(3) . .
O6A K1 O2 130.4(3) . .
O4 K1 O2 113.6(2) . .
O4A K1 O3 37.8(3) . .
O3A K1 O3 27.3(2) . .
O1 K1 O3 113.2(2) . .
O6 K1 O3 122.5(2) . .
N1 K1 O3 108.91(16) . .
O5A K1 O3 81.4(3) . .
O5 K1 O3 103.0(3) . .
O6A K1 O3 134.6(3) . .
O4 K1 O3 58.19(17) . .
O2 K1 O3 56.53(18) . .
O4A K1 O1A 177.2(4) . .
O3A K1 O1A 117.9(3) . .
O1 K1 O1A 30.2(3) . .
O6 K1 O1A 55.3(3) . .
N1 K1 O1A 86.9(3) . .
O5A K1 O1A 115.9(4) . .
O5 K1 O1A 104.4(4) . .
O6A K1 O1A 58.8(4) . .
O4 K1 O1A 157.9(3) . .
O2 K1 O1A 88.5(3) . .
O3 K1 O1A 143.3(3) . .
C101 O1 C112 117.9(11) . .
C101 O1 K1 116.1(8) . .
C112 O1 K1 112.9(8) . .
O1 C101 C102 114.1(13) . .
O1 C101 H10A 108.7 . .
C102 C101 H10A 108.7 . .
O1 C101 H10B 108.7 . .
C102 C101 H10B 108.7 . .
H10A C101 H10B 107.6 . .
O2 C102 C101 110.4(11) . .
O2 C102 H10C 109.6 . .
C101 C102 H10C 109.6 . .
O2 C102 H10D 109.6 . .
C101 C102 H10D 109.6 . .
H10C C102 H10D 108.1 . .
C103 O2 C102 107.3(9) . .
C103 O2 K1 117.6(6) . .
C102 O2 K1 114.1(7) . .
O2 C103 C104 110.1(7) . .
O2 C103 H10E 109.6 . .
C104 C103 H10E 109.6 . .
O2 C103 H10F 109.6 . .
C104 C103 H10F 109.6 . .
H10E C103 H10F 108.2 . .
O3 C104 C103 108.9(7) . .
O3 C104 H10G 109.9 . .
C103 C104 H10G 109.9 . .
O3 C104 H10H 109.9 . .
C103 C104 H10H 109.9 . .
H10G C104 H10H 108.3 . .
C105 O3 C104 113.0(6) . .
C105 O3 K1 111.8(5) . .
C104 O3 K1 118.0(5) . .
O3 C105 C106 108.3(7) . .
O3 C105 H10I 110.0 . .
C106 C105 H10I 110.0 . .
O3 C105 H10J 110.0 . .
C106 C105 H10J 110.0 . .
H10I C105 H10J 108.4 . .
O4 C106 C105 107.4(7) . .
O4 C106 H10K 110.2 . .
C105 C106 H10K 110.2 . .
O4 C106 H10L 110.2 . .
C105 C106 H10L 110.2 . .
H10K C106 H10L 108.5 . .
C107 O4 C106 114.4(9) . .
C107 O4 K1 116.2(7) . .
C106 O4 K1 113.8(6) . .
O4 C107 C108 111.8(11) . .
O4 C107 H10M 109.3 . .
C108 C107 H10M 109.3 . .
O4 C107 H10N 109.3 . .
C108 C107 H10N 109.3 . .
H10M C107 H10N 107.9 . .
O5 C108 C107 107.1(12) . .
O5 C108 H10O 110.3 . .
C107 C108 H10O 110.3 . .
O5 C108 H10P 110.3 . .
C107 C108 H10P 110.3 . .
H10O C108 H10P 108.6 . .
C109 O5 C108 108.3(11) . .
C109 O5 K1 119.2(10) . .
C108 O5 K1 123.8(9) . .
O5 C109 C110 111.1(12) . .
O5 C109 H10Q 109.4 . .
C110 C109 H10Q 109.4 . .
O5 C109 H10R 109.4 . .
C110 C109 H10R 109.4 . .
H10Q C109 H10R 108.0 . .
O6 C110 C109 115.2(13) . .
O6 C110 H11A 108.5 . .
C109 C110 H11A 108.5 . .
O6 C110 H11B 108.5 . .
C109 C110 H11B 108.5 . .
H11A C110 H11B 107.5 . .
C110 O6 C111 112.8(8) . .
C110 O6 K1 112.7(7) . .
C111 O6 K1 113.4(6) . .
O6 C111 C112 108.7(10) . .
O6 C111 K1 45.2(5) . .
C112 C111 K1 76.7(7) . .
O6 C111 H11C 110.0 . .
C112 C111 H11C 110.0 . .
K1 C111 H11C 153.2 . .
O6 C111 H11D 110.0 . .
C112 C111 H11D 110.0 . .
K1 C111 H11D 92.6 . .
H11C C111 H11D 108.3 . .
O1 C112 C111 110.9(11) . .
O1 C112 H11E 109.5 . .
C111 C112 H11E 109.5 . .
O1 C112 H11F 109.5 . .
C111 C112 H11F 109.5 . .
H11E C112 H11F 108.0 . .
C201 O1A C212 110.5(18) . .
C201 O1A K1 118.1(11) . .
C212 O1A K1 112.1(15) . .
O1A C201 C202 102.1(15) . .
O1A C201 H20A 111.3 . .
C202 C201 H20A 111.3 . .
O1A C201 H20B 111.3 . .
C202 C201 H20B 111.3 . .
H20A C201 H20B 109.2 . .
O2A C202 C201 109.5(14) . .
O2A C202 H20C 109.8 . .
C201 C202 H20C 109.8 . .
O2A C202 H20D 109.8 . .
C201 C202 H20D 109.8 . .
H20C C202 H20D 108.2 . .
C203 O2A C202 109.4(14) . .
C203 O2A K1 105.0(13) . .
C202 O2A K1 109.5(11) . .
O2A C203 C204 108.3(16) . .
O2A C203 H20E 110.0 . .
C204 C203 H20E 110.0 . .
O2A C203 H20F 110.0 . .
C204 C203 H20F 110.0 . .
H20E C203 H20F 108.4 . .
O3A C204 C203 110.0(16) . .
O3A C204 H20G 109.7 . .
C203 C204 H20G 109.7 . .
O3A C204 H20H 109.7 . .
C203 C204 H20H 109.7 . .
H20G C204 H20H 108.2 . .
C205 O3A C204 116.3(11) . .
C205 O3A K1 120.5(8) . .
C204 O3A K1 119.3(9) . .
C206 C205 O3A 107.7(14) . .
C206 C205 H20I 110.2 . .
O3A C205 H20I 110.2 . .
C206 C205 H20J 110.2 . .
O3A C205 H20J 110.2 . .
H20I C205 H20J 108.5 . .
O4A C206 C205 134.9(19) . .
O4A C206 K1 46.6(9) . .
C205 C206 K1 88.3(11) . .
O4A C206 H20K 103.5 . .
C205 C206 H20K 103.5 . .
K1 C206 H20K 121.9 . .
O4A C206 H20L 103.5 . .
C205 C206 H20L 103.5 . .
K1 C206 H20L 127.2 . .
H20K C206 H20L 105.3 . .
C206 O4A C207 98.7(18) . .
C206 O4A K1 112.3(12) . .
C207 O4A K1 118.7(10) . .
O4A C207 C208 109.5(15) . .
O4A C207 H20M 109.8 . .
C208 C207 H20M 109.8 . .
O4A C207 H20N 109.8 . .
C208 C207 H20N 109.8 . .
H20M C207 H20N 108.2 . .
O5A C208 C207 107.2(14) . .
O5A C208 K1 47.3(8) . .
C207 C208 K1 77.6(10) . .
O5A C208 H20O 110.3 . .
C207 C208 H20O 110.3 . .
K1 C208 H20O 87.6 . .
O5A C208 H20P 110.3 . .
C207 C208 H20P 110.3 . .
K1 C208 H20P 157.0 . .
H20O C208 H20P 108.5 . .
C209 O5A C208 119.4(13) . .
C209 O5A K1 118.5(10) . .
C208 O5A K1 110.0(10) . .
O5A C209 C210 115.8(13) . .
O5A C209 H20R 108.3 . .
C210 C209 H20R 108.3 . .
O5A C209 H20S 108.3 . .
C210 C209 H20S 108.3 . .
H20R C209 H20S 107.4 . .
O6A C210 C209 107.6(13) . .
O6A C210 H21A 110.2 . .
C209 C210 H21A 110.2 . .
O6A C210 H21B 110.2 . .
C209 C210 H21B 110.2 . .
H21A C210 H21B 108.5 . .
C210 O6A C211 107.4(13) . .
C210 O6A K1 114.4(10) . .
C211 O6A K1 119.6(11) . .
O6A C211 C212 109.8(18) . .
O6A C211 H21C 109.7 . .
C212 C211 H21C 109.7 . .
O6A C211 H21D 109.7 . .
C212 C211 H21D 109.7 . .
H21C C211 H21D 108.2 . .
O1A C212 C211 117(2) . .
O1A C212 H21E 108.0 . .
C211 C212 H21E 108.0 . .
O1A C212 H21F 108.0 . .
C211 C212 H21F 108.0 . .
H21E C212 H21F 107.3 . .
CL1S C1S CL3S 111.3(4) . .
CL1S C1S CL2S 110.9(4) . .
CL3S C1S CL2S 110.5(4) . .
CL1S C1S H1S 108.0 . .
CL3S C1S H1S 108.0 . .
CL2S C1S H1S 108.0 . .
Cl6S C2S Cl5S 119(3) . .
Cl6S C2S Cl4S 115(3) . .
Cl5S C2S Cl4S 105(3) . .
Cl6S C2S H2SA 105.7 . .
Cl5S C2S H2SA 105.7 . .
Cl4S C2S H2SA 105.7 . .
Cl4S Cl6S C2S 65.8(18) 3_766 .
Cl6S Cl4S C2S 64.3(18) 3_766 3_766
Cl6S Cl4S C2S 95.7(19) 3_766 .
C2S Cl4S C2S 71(3) 3_766 .
C4S O1S C5S 127(3) . .
C3S C4S O1S 98(2) . .
C3S C4S H4SA 112.2 . .
O1S C4S H4SA 112.2 . .
C3S C4S H4SB 112.2 . .
O1S C4S H4SB 112.2 . .
H4SA C4S H4SB 109.8 . .
C6S C5S O1S 97(2) . .
C6S C5S H5SA 112.3 . .
O1S C5S H5SA 112.3 . .
C6S C5S H5SB 112.3 . .
O1S C5S H5SB 112.3 . .
H5SA C5S H5SB 109.9 . .

loop_
_geom_bond_atom_site_label_1
_geom_bond_atom_site_label_2
_geom_bond_distance
_geom_bond_site_symmetry_2
Fe1 C29 2.035(4) .
Fe1 C3 2.040(4) .
Fe1 C2 2.040(4) .
Fe1 C28 2.041(4) .
Fe1 C4 2.044(4) .
Fe1 C27 2.054(4) .
Fe1 C5 2.068(4) .
Fe1 C26 2.069(4) .
Fe1 C25 2.112(4) .
Fe1 C1 2.133(4) .
B1 C6 1.619(7) .
B1 C1 1.645(6) .
B1 C7 1.658(6) .
B1 C16 1.676(6) .
B2 C25 1.534(6) .
B2 C30 1.594(6) .
B2 C39 1.602(6) .
N1 C6 1.145(6) .
N1 K1 2.760(5) .
C1 C5 1.436(6) .
C1 C2 1.437(6) .
C2 C3 1.423(6) .
C2 H2 1.0000 .
C3 C4 1.415(7) .
C3 H3 1.0000 .
C4 C5 1.429(6) .
C4 H4 1.0000 .
C5 H5 1.0000 .
C7 C8 1.418(6) .
C7 C12 1.419(6) .
C8 C9 1.408(5) .
C8 C13 1.509(6) .
C9 C10 1.384(6) .
C9 H9 0.9500 .
C10 C11 1.379(6) .
C10 C14 1.516(6) .
C11 C12 1.395(6) .
C11 H11 0.9500 .
C12 C15 1.516(6) .
C13 H13A 0.9800 .
C13 H13B 0.9800 .
C13 H13C 0.9800 .
C14 H14A 0.9800 .
C14 H14B 0.9800 .
C14 H14C 0.9800 .
C15 H15A 0.9800 .
C15 H15B 0.9800 .
C15 H15C 0.9800 .
C16 C17 1.411(6) .
C16 C21 1.424(6) .
C17 C18 1.404(7) .
C17 C22 1.507(6) .
C18 C19 1.373(8) .
C18 H18 0.9500 .
C19 C20 1.380(9) .
C19 C23 1.533(9) .
C20 C21 1.399(8) .
C20 H20 0.9500 .
C21 C24 1.521(7) .
C22 H22A 0.9800 .
C22 H22B 0.9800 .
C22 H22C 0.9800 .
C23 H23A 0.9800 .
C23 H23B 0.9800 .
C23 H23C 0.9800 .
C24 H24A 0.9800 .
C24 H24B 0.9800 .
C24 H24C 0.9800 .
C25 C26 1.453(6) .
C25 C29 1.455(6) .
C26 C27 1.418(6) .
C26 H26 1.0000 .
C27 C28 1.423(7) .
C27 H27 1.0000 .
C28 C29 1.416(6) .
C28 H28 1.0000 .
C29 H29 1.0000 .
C30 C35 1.408(5) .
C30 C31 1.422(5) .
C31 C32 1.393(6) .
C31 C36 1.508(6) .
C32 C33 1.395(6) .
C32 H32 0.9500 .
C33 C34 1.386(6) .
C33 C37 1.509(6) .
C34 C35 1.391(6) .
C34 H34 0.9500 .
C35 C38 1.518(6) .
C36 H36A 0.9800 .
C36 H36B 0.9800 .
C36 H36C 0.9800 .
C37 H37A 0.9800 .
C37 H37B 0.9800 .
C37 H37C 0.9800 .
C38 H38A 0.9800 .
C38 H38B 0.9800 .
C38 H38C 0.9800 .
C39 C44 1.408(5) .
C39 C40 1.427(6) .
C40 C41 1.402(6) .
C40 C45 1.505(6) .
C41 C42 1.379(6) .
C41 H41 0.9500 .
C42 C43 1.397(6) .
C42 C46 1.499(6) .
C43 C44 1.393(6) .
C43 H43 0.9500 .
C44 C47 1.503(5) .
C45 H45A 0.9800 .
C45 H45B 0.9800 .
C45 H45C 0.9800 .
C46 H46A 0.9800 .
C46 H46B 0.9800 .
C46 H46C 0.9800 .
C47 H47A 0.9800 .
C47 H47B 0.9800 .
C47 H47C 0.9800 .
K1 O4A 2.630(11) .
K1 O3A 2.662(9) .
K1 O1 2.701(9) .
K1 O6 2.729(7) .
K1 O5A 2.761(14) .
K1 O5 2.767(11) .
K1 O6A 2.877(13) .
K1 O4 2.881(7) .
K1 O2 2.882(7) .
K1 O3 2.913(6) .
K1 O1A 2.924(14) .
O1 C101 1.407(7) .
O1 C112 1.407(8) .
C101 C102 1.471(9) .
C101 H10A 0.9900 .
C101 H10B 0.9900 .
C102 O2 1.409(7) .
C102 H10C 0.9900 .
C102 H10D 0.9900 .
O2 C103 1.404(7) .
C103 C104 1.454(9) .
C103 H10E 0.9900 .
C103 H10F 0.9900 .
C104 O3 1.408(7) .
C104 H10G 0.9900 .
C104 H10H 0.9900 .
O3 C105 1.405(7) .
C105 C106 1.467(9) .
C105 H10I 0.9900 .
C105 H10J 0.9900 .
C106 O4 1.392(7) .
C106 H10K 0.9900 .
C106 H10L 0.9900 .
O4 C107 1.387(7) .
C107 C108 1.441(9) .
C107 H10M 0.9900 .
C107 H10N 0.9900 .
C108 O5 1.408(8) .
C108 H10O 0.9900 .
C108 H10P 0.9900 .
O5 C109 1.398(8) .
C109 C110 1.446(10) .
C109 H10Q 0.9900 .
C109 H10R 0.9900 .
C110 O6 1.404(7) .
C110 H11A 0.9900 .
C110 H11B 0.9900 .
O6 C111 1.404(7) .
C111 C112 1.465(9) .
C111 H11C 0.9900 .
C111 H11D 0.9900 .
C112 H11E 0.9900 .
C112 H11F 0.9900 .
O1A C201 1.409(16) .
O1A C212 1.425(19) .
C201 C202 1.524(18) .
C201 H20A 0.9900 .
C201 H20B 0.9900 .
C202 O2A 1.432(16) .
C202 H20C 0.9900 .
C202 H20D 0.9900 .
O2A C203 1.397(17) .
C203 C204 1.493(18) .
C203 H20E 0.9900 .
C203 H20F 0.9900 .
C204 O3A 1.433(15) .
C204 H20G 0.9900 .
C204 H20H 0.9900 .
O3A C205 1.413(13) .
C205 C206 1.403(18) .
C205 H20I 0.9900 .
C205 H20J 0.9900 .
C206 O4A 1.304(17) .
C206 H20K 0.9900 .
C206 H20L 0.9900 .
O4A C207 1.388(16) .
C207 C208 1.452(17) .
C207 H20M 0.9900 .
C207 H20N 0.9900 .
C208 O5A 1.443(15) .
C208 H20O 0.9900 .
C208 H20P 0.9900 .
O5A C209 1.423(15) .
C209 C210 1.426(16) .
C209 H20R 0.9900 .
C209 H20S 0.9900 .
C210 O6A 1.388(15) .
C210 H21A 0.9900 .
C210 H21B 0.9900 .
O6A C211 1.416(15) .
C211 C212 1.438(19) .
C211 H21C 0.9900 .
C211 H21D 0.9900 .
C212 H21E 0.9900 .
C212 H21F 0.9900 .
C1S CL1S 1.743(5) .
C1S CL3S 1.745(5) .
C1S CL2S 1.758(5) .
C1S H1S 1.0000 .
C1SA H1SA 1.0000 .
C2S Cl6S 1.65(5) .
C2S Cl5S 1.76(5) .
C2S Cl4S 1.89(5) .
C2S H2SA 1.0000 .
Cl6S Cl4S 1.40(2) 3_766
Cl4S Cl6S 1.40(2) 3_766
Cl4S C2S 1.66(5) 3_766
O1S C4S 1.58(4) .
O1S C5S 1.59(4) .
C3S C4S 1.549(10) .
C3S H3SA 0.9800 .
C3S H3SB 0.9800 .
C3S H3SC 0.9800 .
C4S H4SA 0.9900 .
C4S H4SB 0.9900 .
C5S C6S 1.548(10) .
C5S H5SA 0.9900 .
C5S H5SB 0.9900 .
C6S H6SA 0.9800 .
C6S H6SB 0.9800 .
C6S H6SC 0.9800 .

loop_
_geom_torsion_atom_site_label_1
_geom_torsion_atom_site_label_2
_geom_torsion_atom_site_label_3
_geom_torsion_atom_site_label_4
_geom_torsion
_geom_torsion_site_symmetry_4
C6 B1 C1 C5 150.7(4) .
C7 B1 C1 C5 26.7(6) .
C16 B1 C1 C5 -99.4(5) .
C6 B1 C1 C2 -33.2(5) .
C7 B1 C1 C2 -157.2(4) .
C16 B1 C1 C2 76.7(5) .
C6 B1 C1 Fe1 57.3(4) .
C7 B1 C1 Fe1 -66.8(5) .
C16 B1 C1 Fe1 167.2(3) .
C3 Fe1 C1 C5 81.1(3) .
C2 Fe1 C1 C5 118.7(3) .
C28 Fe1 C1 C5 173.6(3) .
C4 Fe1 C1 C5 37.3(2) .
C27 Fe1 C1 C5 -146.3(2) .
C26 Fe1 C1 C5 -102.9(2) .
C25 Fe1 C1 C5 -65.6(4) .
C3 Fe1 C1 C2 -37.6(3) .
C28 Fe1 C1 C2 54.9(3) .
C4 Fe1 C1 C2 -81.4(3) .
C27 Fe1 C1 C2 95.0(3) .
C5 Fe1 C1 C2 -118.7(3) .
C26 Fe1 C1 C2 138.4(3) .
C25 Fe1 C1 C2 175.7(3) .
C3 Fe1 C1 B1 -156.9(4) .
C2 Fe1 C1 B1 -119.3(5) .
C28 Fe1 C1 B1 -64.4(4) .
C4 Fe1 C1 B1 159.3(4) .
C27 Fe1 C1 B1 -24.3(4) .
C5 Fe1 C1 B1 122.0(5) .
C26 Fe1 C1 B1 19.1(4) .
C25 Fe1 C1 B1 56.4(5) .
C5 C1 C2 C3 3.1(5) .
B1 C1 C2 C3 -173.8(4) .
Fe1 C1 C2 C3 60.1(3) .
C5 C1 C2 Fe1 -57.0(3) .
B1 C1 C2 Fe1 126.2(4) .
C29 Fe1 C2 C3 63.6(4) .
C28 Fe1 C2 C3 98.3(3) .
C4 Fe1 C2 C3 -38.1(3) .
C27 Fe1 C2 C3 140.6(3) .
C5 Fe1 C2 C3 -82.2(3) .
C26 Fe1 C2 C3 171.3(3) .
C1 Fe1 C2 C3 -119.8(4) .
C29 Fe1 C2 C1 -176.6(3) .
C3 Fe1 C2 C1 119.8(4) .
C28 Fe1 C2 C1 -141.8(3) .
C4 Fe1 C2 C1 81.8(3) .
C27 Fe1 C2 C1 -99.6(3) .
C5 Fe1 C2 C1 37.6(2) .
C26 Fe1 C2 C1 -68.9(4) .
C1 C2 C3 C4 -2.4(5) .
Fe1 C2 C3 C4 60.0(3) .
C1 C2 C3 Fe1 -62.4(3) .
C29 Fe1 C3 C4 105.8(3) .
C2 Fe1 C3 C4 -118.4(4) .
C28 Fe1 C3 C4 148.3(3) .
C27 Fe1 C3 C4 -178.2(3) .
C5 Fe1 C3 C4 -38.2(2) .
C25 Fe1 C3 C4 72.3(3) .
C1 Fe1 C3 C4 -81.3(3) .
C29 Fe1 C3 C2 -135.9(3) .
C28 Fe1 C3 C2 -93.4(3) .
C4 Fe1 C3 C2 118.4(4) .
C27 Fe1 C3 C2 -59.8(4) .
C5 Fe1 C3 C2 80.2(3) .
C25 Fe1 C3 C2 -169.3(2) .
C1 Fe1 C3 C2 37.0(2) .
C2 C3 C4 C5 0.7(5) .
Fe1 C3 C4 C5 60.5(3) .
C2 C3 C4 Fe1 -59.8(3) .
C29 Fe1 C4 C3 -89.4(3) .
C2 Fe1 C4 C3 38.3(3) .
C28 Fe1 C4 C3 -49.1(4) .
C5 Fe1 C4 C3 118.4(4) .
C26 Fe1 C4 C3 -173.5(3) .
C25 Fe1 C4 C3 -134.4(3) .
C1 Fe1 C4 C3 81.8(3) .
C29 Fe1 C4 C5 152.2(2) .
C3 Fe1 C4 C5 -118.4(4) .
C2 Fe1 C4 C5 -80.1(3) .
C28 Fe1 C4 C5 -167.5(3) .
C26 Fe1 C4 C5 68.0(4) .
C25 Fe1 C4 C5 107.1(2) .
C1 Fe1 C4 C5 -36.7(2) .
C3 C4 C5 C1 1.2(5) .
Fe1 C4 C5 C1 61.1(3) .
C3 C4 C5 Fe1 -59.9(3) .
C2 C1 C5 C4 -2.6(5) .
B1 C1 C5 C4 174.2(4) .
Fe1 C1 C5 C4 -58.8(3) .
C2 C1 C5 Fe1 56.2(3) .
B1 C1 C5 Fe1 -127.0(4) .
C29 Fe1 C5 C4 -49.7(4) .
C3 Fe1 C5 C4 38.1(3) .
C2 Fe1 C5 C4 82.4(3) .
C27 Fe1 C5 C4 174.1(3) .
C26 Fe1 C5 C4 -141.5(3) .
C25 Fe1 C5 C4 -94.9(3) .
C1 Fe1 C5 C4 120.3(3) .
C29 Fe1 C5 C1 -169.9(3) .
C3 Fe1 C5 C1 -82.2(3) .
C2 Fe1 C5 C1 -37.9(2) .
C4 Fe1 C5 C1 -120.3(3) .
C27 Fe1 C5 C1 53.9(3) .
C26 Fe1 C5 C1 98.3(3) .
C25 Fe1 C5 C1 144.9(2) .
C6 B1 C7 C8 166.5(4) .
C1 B1 C7 C8 -77.7(5) .
C16 B1 C7 C8 51.4(5) .
C6 B1 C7 C12 -14.9(6) .
C1 B1 C7 C12 100.8(4) .
C16 B1 C7 C12 -130.1(4) .
C12 C7 C8 C9 -1.8(5) .
B1 C7 C8 C9 176.8(4) .
C12 C7 C8 C13 177.4(4) .
B1 C7 C8 C13 -4.0(6) .
C7 C8 C9 C10 1.4(6) .
C13 C8 C9 C10 -177.9(4) .
C8 C9 C10 C11 0.1(6) .
C8 C9 C10 C14 -177.6(4) .
C9 C10 C11 C12 -1.0(6) .
C14 C10 C11 C12 176.7(4) .
C10 C11 C12 C7 0.4(6) .
C10 C11 C12 C15 179.1(4) .
C8 C7 C12 C11 1.0(6) .
B1 C7 C12 C11 -177.6(4) .
C8 C7 C12 C15 -177.5(4) .
B1 C7 C12 C15 3.9(6) .
C6 B1 C16 C17 111.1(5) .
C1 B1 C16 C17 0.3(6) .
C7 B1 C16 C17 -124.7(5) .
C6 B1 C16 C21 -69.6(5) .
C1 B1 C16 C21 179.6(4) .
C7 B1 C16 C21 54.6(5) .
C21 C16 C17 C18 -0.7(7) .
B1 C16 C17 C18 178.7(5) .
C21 C16 C17 C22 179.5(5) .
B1 C16 C17 C22 -1.1(7) .
C16 C17 C18 C19 -0.7(9) .
C22 C17 C18 C19 179.1(6) .
C17 C18 C19 C20 1.8(11) .
C17 C18 C19 C23 -178.3(8) .
C18 C19 C20 C21 -1.4(12) .
C23 C19 C20 C21 178.7(8) .
C19 C20 C21 C16 -0.1(11) .
C19 C20 C21 C24 179.4(7) .
C17 C16 C21 C20 1.1(8) .
B1 C16 C21 C20 -178.4(5) .
C17 C16 C21 C24 -178.4(5) .
B1 C16 C21 C24 2.2(7) .
C30 B2 C25 C26 176.6(4) .
C39 B2 C25 C26 -8.2(6) .
C30 B2 C25 C29 -9.7(6) .
C39 B2 C25 C29 165.6(4) .
C30 B2 C25 Fe1 80.2(5) .
C39 B2 C25 Fe1 -104.5(4) .
C29 Fe1 C25 C26 118.5(3) .
C3 Fe1 C25 C26 172.0(3) .
C28 Fe1 C25 C26 80.8(3) .
C4 Fe1 C25 C26 -144.9(2) .
C27 Fe1 C25 C26 37.0(2) .
C5 Fe1 C25 C26 -99.1(3) .
C1 Fe1 C25 C26 -56.7(4) .
C3 Fe1 C25 C29 53.5(4) .
C28 Fe1 C25 C29 -37.7(3) .
C4 Fe1 C25 C29 96.6(3) .
C27 Fe1 C25 C29 -81.5(3) .
C5 Fe1 C25 C29 142.4(3) .
C26 Fe1 C25 C29 -118.5(3) .
C1 Fe1 C25 C29 -175.3(3) .
C29 Fe1 C25 B2 -117.2(5) .
C3 Fe1 C25 B2 -63.8(5) .
C28 Fe1 C25 B2 -154.9(4) .
C4 Fe1 C25 B2 -20.6(4) .
C27 Fe1 C25 B2 161.2(4) .
C5 Fe1 C25 B2 25.2(5) .
C26 Fe1 C25 B2 124.3(5) .
C1 Fe1 C25 B2 67.5(5) .
C29 C25 C26 C27 -2.5(5) .
B2 C25 C26 C27 172.3(4) .
Fe1 C25 C26 C27 -59.1(3) .
C29 C25 C26 Fe1 56.6(3) .
B2 C25 C26 Fe1 -128.6(4) .
C29 Fe1 C26 C27 81.7(3) .
C2 Fe1 C26 C27 -48.6(4) .
C28 Fe1 C26 C27 37.7(3) .
C4 Fe1 C26 C27 -178.7(3) .
C5 Fe1 C26 C27 -135.6(3) .
C25 Fe1 C26 C27 120.0(4) .
C1 Fe1 C26 C27 -90.7(3) .
C29 Fe1 C26 C25 -38.3(2) .
C2 Fe1 C26 C25 -168.6(3) .
C28 Fe1 C26 C25 -82.3(3) .
C4 Fe1 C26 C25 61.3(4) .
C27 Fe1 C26 C25 -120.0(4) .
C5 Fe1 C26 C25 104.3(2) .
C1 Fe1 C26 C25 149.3(2) .
C25 C26 C27 C28 1.2(5) .
Fe1 C26 C27 C28 -59.1(3) .
C25 C26 C27 Fe1 60.3(3) .
C29 Fe1 C27 C26 -81.6(3) .
C3 Fe1 C27 C26 -173.8(3) .
C2 Fe1 C27 C26 149.6(3) .
C28 Fe1 C27 C26 -119.3(4) .
C5 Fe1 C27 C26 73.5(3) .
C25 Fe1 C27 C26 -37.3(2) .
C1 Fe1 C27 C26 107.0(3) .
C29 Fe1 C27 C28 37.7(3) .
C3 Fe1 C27 C28 -54.5(4) .
C2 Fe1 C27 C28 -91.0(3) .
C5 Fe1 C27 C28 -167.1(3) .
C26 Fe1 C27 C28 119.3(4) .
C25 Fe1 C27 C28 82.0(3) .
C1 Fe1 C27 C28 -133.7(3) .
C26 C27 C28 C29 0.6(5) .
Fe1 C27 C28 C29 -59.3(3) .
C26 C27 C28 Fe1 59.9(3) .
C3 Fe1 C28 C29 -97.0(3) .
C2 Fe1 C28 C29 -139.4(3) .
C4 Fe1 C28 C29 -66.2(4) .
C27 Fe1 C28 C29 119.3(4) .
C26 Fe1 C28 C29 81.9(3) .
C25 Fe1 C28 C29 38.0(3) .
C1 Fe1 C28 C29 -172.4(2) .
C29 Fe1 C28 C27 -119.3(4) .
C3 Fe1 C28 C27 143.8(3) .
C2 Fe1 C28 C27 101.4(3) .
C4 Fe1 C28 C27 174.5(3) .
C26 Fe1 C28 C27 -37.4(2) .
C25 Fe1 C28 C27 -81.2(3) .
C1 Fe1 C28 C27 68.3(3) .
C27 C28 C29 C25 -2.2(5) .
Fe1 C28 C29 C25 -61.9(3) .
C27 C28 C29 Fe1 59.7(3) .
C26 C25 C29 C28 2.8(5) .
B2 C25 C29 C28 -172.2(4) .
Fe1 C25 C29 C28 60.4(3) .
C26 C25 C29 Fe1 -57.6(3) .
B2 C25 C29 Fe1 127.4(4) .
C3 Fe1 C29 C28 95.6(3) .
C2 Fe1 C29 C28 57.9(4) .
C4 Fe1 C29 C28 138.4(3) .
C27 Fe1 C29 C28 -37.7(3) .
C5 Fe1 C29 C28 171.0(3) .
C26 Fe1 C29 C28 -81.1(3) .
C25 Fe1 C29 C28 -119.1(4) .
C3 Fe1 C29 C25 -145.3(3) .
C2 Fe1 C29 C25 177.0(2) .
C28 Fe1 C29 C25 119.1(4) .
C4 Fe1 C29 C25 -102.5(3) .
C27 Fe1 C29 C25 81.4(3) .
C5 Fe1 C29 C25 -69.9(4) .
C26 Fe1 C29 C25 38.0(2) .
C25 B2 C30 C35 62.7(5) .
C39 B2 C30 C35 -112.5(4) .
C25 B2 C30 C31 -112.8(4) .
C39 B2 C30 C31 72.0(5) .
C35 C30 C31 C32 0.6(5) .
B2 C30 C31 C32 176.4(4) .
C35 C30 C31 C36 -177.1(3) .
B2 C30 C31 C36 -1.3(5) .
C30 C31 C32 C33 0.6(6) .
C36 C31 C32 C33 178.3(4) .
C31 C32 C33 C34 -1.2(6) .
C31 C32 C33 C37 -179.6(4) .
C32 C33 C34 C35 0.7(6) .
C37 C33 C34 C35 179.0(4) .
C33 C34 C35 C30 0.5(6) .
C33 C34 C35 C38 179.4(4) .
C31 C30 C35 C34 -1.2(5) .
B2 C30 C35 C34 -176.7(4) .
C31 C30 C35 C38 -179.9(3) .
B2 C30 C35 C38 4.5(6) .
C25 B2 C39 C44 66.1(5) .
C30 B2 C39 C44 -118.9(4) .
C25 B2 C39 C40 -110.5(4) .
C30 B2 C39 C40 64.5(5) .
C44 C39 C40 C41 -0.6(6) .
B2 C39 C40 C41 176.3(4) .
C44 C39 C40 C45 -177.3(4) .
B2 C39 C40 C45 -0.5(6) .
C39 C40 C41 C42 0.7(6) .
C45 C40 C41 C42 177.6(4) .
C40 C41 C42 C43 0.4(6) .
C40 C41 C42 C46 -177.3(4) .
C41 C42 C43 C44 -1.6(6) .
C46 C42 C43 C44 176.0(4) .
C42 C43 C44 C39 1.8(6) .
C42 C43 C44 C47 -178.2(4) .
C40 C39 C44 C43 -0.6(6) .
B2 C39 C44 C43 -177.4(4) .
C40 C39 C44 C47 179.3(4) .
B2 C39 C44 C47 2.6(6) .
C6 N1 K1 O4A -26.7(14) .
C6 N1 K1 O3A 37.4(14) .
C6 N1 K1 O1 130.0(13) .
C6 N1 K1 O6 -164.8(13) .
C6 N1 K1 O5A -84.1(14) .
C6 N1 K1 O5 -100.5(14) .
C6 N1 K1 O6A -150.0(14) .
C6 N1 K1 O4 -46.1(14) .
C6 N1 K1 O2 67.6(14) .
C6 N1 K1 O3 9.3(14) .
C6 N1 K1 O1A 155.4(14) .
O4A K1 O1 C101 50.7(12) .
O3A K1 O1 C101 27.9(9) .
O6 K1 O1 C101 157.2(10) .
N1 K1 O1 C101 -76.4(9) .
O5A K1 O1 C101 134.9(9) .
O5 K1 O1 C101 165.5(9) .
O6A K1 O1 C101 174.3(10) .
O4 K1 O1 C101 85.5(14) .
O2 K1 O1 C101 19.3(9) .
O3 K1 O1 C101 41.4(9) .
O1A K1 O1 C101 -134.8(12) .
O4A K1 O1 C112 -89.8(10) .
O3A K1 O1 C112 -112.6(8) .
O6 K1 O1 C112 16.8(8) .
N1 K1 O1 C112 143.2(8) .
O5A K1 O1 C112 -5.5(10) .
O5 K1 O1 C112 25.1(9) .
O6A K1 O1 C112 33.8(8) .
O4 K1 O1 C112 -55.0(15) .
O2 K1 O1 C112 -121.1(9) .
O3 K1 O1 C112 -99.1(8) .
O1A K1 O1 C112 84.8(10) .
C112 O1 C101 C102 89.5(17) .
K1 O1 C101 C102 -48.9(16) .
O1 C101 C102 O2 57.7(19) .
C101 C102 O2 C103 -168.9(11) .
C101 C102 O2 K1 -36.7(16) .
O4A K1 O2 C103 -27.9(7) .
O3A K1 O2 C103 -25.2(7) .
O1 K1 O2 C103 137.2(7) .
O6 K1 O2 C103 98.0(6) .
N1 K1 O2 C103 -123.5(6) .
O5A K1 O2 C103 29.0(7) .
O5 K1 O2 C103 32.4(9) .
O6A K1 O2 C103 104.6(7) .
O4 K1 O2 C103 -30.4(7) .
O3 K1 O2 C103 -18.3(6) .
O1A K1 O2 C103 149.9(7) .
O4A K1 O2 C102 -154.8(9) .
O3A K1 O2 C102 -152.2(11) .
O1 K1 O2 C102 10.3(9) .
O6 K1 O2 C102 -29.0(9) .
N1 K1 O2 C102 109.5(9) .
O5A K1 O2 C102 -98.0(10) .
O5 K1 O2 C102 -94.6(10) .
O6A K1 O2 C102 -22.4(10) .
O4 K1 O2 C102 -157.3(9) .
O3 K1 O2 C102 -145.3(9) .
O1A K1 O2 C102 23.0(9) .
C102 O2 C103 C104 179.4(11) .
K1 O2 C103 C104 49.2(9) .
O2 C103 C104 O3 -61.1(10) .
C103 C104 O3 C105 177.9(7) .
C103 C104 O3 K1 44.9(9) .
O4A K1 O3 C105 15.8(6) .
O3A K1 O3 C105 -141.1(8) .
O1 K1 O3 C105 -171.6(5) .
O6 K1 O3 C105 117.4(5) .
N1 K1 O3 C105 -57.0(5) .
O5A K1 O3 C105 69.1(6) .
O5 K1 O3 C105 54.2(5) .
O6A K1 O3 C105 95.5(6) .
O4 K1 O3 C105 18.5(5) .
O2 K1 O3 C105 -148.5(5) .
O1A K1 O3 C105 -168.4(6) .
O4A K1 O3 C104 149.3(7) .
O3A K1 O3 C104 -7.6(6) .
O1 K1 O3 C104 -38.2(6) .
O6 K1 O3 C104 -109.1(5) .
N1 K1 O3 C104 76.4(5) .
O5A K1 O3 C104 -157.4(6) .
O5 K1 O3 C104 -172.3(6) .
O6A K1 O3 C104 -131.0(6) .
O4 K1 O3 C104 152.0(6) .
O2 K1 O3 C104 -15.0(5) .
O1A K1 O3 C104 -34.9(8) .
C104 O3 C105 C106 170.6(7) .
K1 O3 C105 C106 -53.5(7) .
O3 C105 C106 O4 73.3(9) .
C105 C106 O4 C107 169.4(9) .
C105 C106 O4 K1 -53.7(9) .
O4A K1 O4 C107 159.8(13) .
O3A K1 O4 C107 164.3(8) .
O1 K1 O4 C107 106.2(13) .
O6 K1 O4 C107 40.1(8) .
N1 K1 O4 C107 -91.4(8) .
O5A K1 O4 C107 50.1(9) .
O5 K1 O4 C107 18.1(8) .
O6A K1 O4 C107 20.6(9) .
O2 K1 O4 C107 166.9(8) .
O3 K1 O4 C107 155.0(9) .
O1A K1 O4 C107 -13.9(13) .
O4A K1 O4 C106 23.7(8) .
O3A K1 O4 C106 28.2(6) .
O1 K1 O4 C106 -29.9(14) .
O6 K1 O4 C106 -96.0(6) .
N1 K1 O4 C106 132.5(6) .
O5A K1 O4 C106 -86.0(7) .
O5 K1 O4 C106 -118.0(7) .
O6A K1 O4 C106 -115.6(6) .
O2 K1 O4 C106 30.7(6) .
O3 K1 O4 C106 18.9(5) .
O1A K1 O4 C106 -150.0(9) .
C106 O4 C107 C108 88.6(14) .
K1 O4 C107 C108 -47.2(14) .
O4 C107 C108 O5 55.6(17) .
C107 C108 O5 C109 172.1(18) .
C107 C108 O5 K1 -40.8(17) .
O4A K1 O5 C109 144.1(17) .
O3A K1 O5 C109 111.6(16) .
O1 K1 O5 C109 -8.0(17) .
O6 K1 O5 C109 0.4(16) .
N1 K1 O5 C109 -125.4(16) .
O5A K1 O5 C109 85.5(18) .
O6A K1 O5 C109 -19.6(16) .
O4 K1 O5 C109 157.2(17) .
O2 K1 O5 C109 79.1(17) .
O3 K1 O5 C109 120.6(16) .
O1A K1 O5 C109 -34.7(17) .
O4A K1 O5 C108 0.3(12) .
O3A K1 O5 C108 -32.2(13) .
O1 K1 O5 C108 -151.8(11) .
O6 K1 O5 C108 -143.4(13) .
N1 K1 O5 C108 90.9(12) .
O5A K1 O5 C108 -58.3(12) .
O6A K1 O5 C108 -163.4(14) .
O4 K1 O5 C108 13.4(11) .
O2 K1 O5 C108 -64.6(14) .
O3 K1 O5 C108 -23.2(12) .
O1A K1 O5 C108 -178.5(12) .
C108 O5 C109 C110 172.5(18) .
K1 O5 C109 C110 24(3) .
O5 C109 C110 O6 -50(3) .
C109 C110 O6 C111 -178.4(14) .
C109 C110 O6 K1 51.5(15) .
O4A K1 O6 C110 -67.3(8) .
O3A K1 O6 C110 -145.1(7) .
O1 K1 O6 C110 146.6(8) .
N1 K1 O6 C110 61.0(8) .
O5A K1 O6 C110 -55.3(8) .
O5 K1 O6 C110 -25.4(7) .
O6A K1 O6 C110 19.4(9) .
O4 K1 O6 C110 -46.3(8) .
O2 K1 O6 C110 -174.8(7) .
O3 K1 O6 C110 -112.3(7) .
O1A K1 O6 C110 112.0(8) .
O4A K1 O6 C111 162.9(7) .
O3A K1 O6 C111 85.2(7) .
O1 K1 O6 C111 16.8(7) .
N1 K1 O6 C111 -68.7(7) .
O5A K1 O6 C111 174.9(8) .
O5 K1 O6 C111 -155.2(8) .
O6A K1 O6 C111 -110.3(11) .
O4 K1 O6 C111 -176.1(7) .
O2 K1 O6 C111 55.4(7) .
O3 K1 O6 C111 117.9(7) .
O1A K1 O6 C111 -17.7(7) .
C110 O6 C111 C112 -177.1(11) .
K1 O6 C111 C112 -47.4(11) .
C110 O6 C111 K1 -129.7(11) .
O4A K1 C111 O6 -23.9(10) .
O3A K1 C111 O6 -107.9(7) .
O1 K1 C111 O6 -157.6(9) .
N1 K1 C111 O6 123.9(7) .
O5A K1 C111 O6 -4.5(7) .
O5 K1 C111 O6 21.8(7) .
O6A K1 C111 O6 36.2(7) .
O4 K1 C111 O6 5.1(9) .
O2 K1 C111 O6 -128.9(7) .
O3 K1 C111 O6 -77.1(7) .
O1A K1 C111 O6 154.3(10) .
O4A K1 C111 C112 110.3(9) .
O3A K1 C111 C112 26.3(9) .
O1 K1 C111 C112 -23.3(7) .
O6 K1 C111 C112 134.2(12) .
N1 K1 C111 C112 -101.9(8) .
O5A K1 C111 C112 129.7(9) .
O5 K1 C111 C112 156.0(8) .
O6A K1 C111 C112 170.4(11) .
O4 K1 C111 C112 139.3(7) .
O2 K1 C111 C112 5.4(8) .
O3 K1 C111 C112 57.2(9) .
O1A K1 C111 C112 -71.4(9) .
C101 O1 C112 C111 171.5(11) .
K1 O1 C112 C111 -48.8(13) .
O6 C111 C112 O1 65.5(15) .
K1 C111 C112 O1 33.0(10) .
O3A K1 O1A C201 -24.8(13) .
O1 K1 O1A C201 -5.1(10) .
O6 K1 O1A C201 88.6(13) .
N1 K1 O1A C201 -129.1(12) .
O5A K1 O1A C201 101.0(13) .
O5 K1 O1A C201 126.0(12) .
O6A K1 O1A C201 113.1(13) .
O4 K1 O1A C201 153.1(10) .
O2 K1 O1A C201 -27.5(12) .
O3 K1 O1A C201 -11.0(15) .
O3A K1 O1A C212 -154.9(16) .
O1 K1 O1A C212 -135.2(19) .
O6 K1 O1A C212 -41.5(16) .
N1 K1 O1A C212 100.8(17) .
O5A K1 O1A C212 -29.1(18) .
O5 K1 O1A C212 -4.1(17) .
O6A K1 O1A C212 -17.0(16) .
O4 K1 O1A C212 23(2) .
O2 K1 O1A C212 -157.6(17) .
O3 K1 O1A C212 -141.1(16) .
C212 O1A C201 C202 179.1(16) .
K1 O1A C201 C202 48.3(17) .
O1A C201 C202 O2A -73.9(19) .
C201 C202 O2A C203 176.2(19) .
C201 C202 O2A K1 61.6(17) .
O4A K1 O2A C203 42.0(13) .
O3A K1 O2A C203 29.5(12) .
O1 K1 O2A C203 -152.0(16) .
O6 K1 O2A C203 165.3(13) .
N1 K1 O2A C203 -66.9(13) .
O5A K1 O2A C203 118.1(12) .
O5 K1 O2A C203 146.9(12) .
O6A K1 O2A C203 176.2(12) .
O4 K1 O2A C203 46.2(14) .
O2 K1 O2A C203 16.2(11) .
O3 K1 O2A C203 41.6(12) .
O1A K1 O2A C203 -141.0(14) .
O4A K1 O2A C202 159.3(10) .
O3A K1 O2A C202 146.8(11) .
O1 K1 O2A C202 -34.6(10) .
O6 K1 O2A C202 -77.3(10) .
N1 K1 O2A C202 50.5(11) .
O5A K1 O2A C202 -124.6(11) .
O5 K1 O2A C202 -95.7(11) .
O6A K1 O2A C202 -66.4(11) .
O4 K1 O2A C202 163.6(9) .
O2 K1 O2A C202 133.6(13) .
O3 K1 O2A C202 159.0(10) .
O1A K1 O2A C202 -23.7(10) .
C202 O2A C203 C204 -177.3(18) .
K1 O2A C203 C204 -60(2) .
O2A C203 C204 O3A 68(2) .
C203 C204 O3A C205 165.9(15) .
C203 C204 O3A K1 -36.2(18) .
O4A K1 O3A C205 -7.3(9) .
O1 K1 O3A C205 160.4(10) .
O6 K1 O3A C205 105.1(9) .
N1 K1 O3A C205 -95.8(9) .
O5A K1 O3A C205 39.3(10) .
O5 K1 O3A C205 27.7(11) .
O6A K1 O3A C205 95.9(10) .
O4 K1 O3A C205 -9.0(9) .
O2 K1 O3A C205 175.7(12) .
O3 K1 O3A C205 8.3(8) .
O1A K1 O3A C205 170.2(9) .
O4A K1 O3A C204 -164.3(12) .
O1 K1 O3A C204 3.4(11) .
O6 K1 O3A C204 -51.9(11) .
N1 K1 O3A C204 107.2(11) .
O5A K1 O3A C204 -117.7(11) .
O5 K1 O3A C204 -129.3(11) .
O6A K1 O3A C204 -61.1(12) .
O4 K1 O3A C204 -166.0(11) .
O2 K1 O3A C204 18.7(10) .
O3 K1 O3A C204 -148.7(13) .
O1A K1 O3A C204 13.2(12) .
C204 O3A C205 C206 168(2) .
K1 O3A C205 C206 11(2) .
O3A C205 C206 O4A -10(5) .
O3A C205 C206 K1 -7.2(16) .
O3A K1 C206 O4A -177(3) .
O1 K1 C206 O4A 165.0(15) .
O6 K1 C206 O4A 82(2) .
N1 K1 C206 O4A -77(2) .
O5A K1 C206 O4A 48.3(19) .
O5 K1 C206 O4A 28(2) .
O6A K1 C206 O4A 55(2) .
O4 K1 C206 O4A -1.6(13) .
O2 K1 C206 O4A -176(2) .
O3 K1 C206 O4A 160(4) .
O1A K1 C206 O4A 173.1(12) .
O4A K1 C206 C205 -177(4) .
O3A K1 C206 C205 5.4(12) .
O1 K1 C206 C205 -12(2) .
O6 K1 C206 C205 -95.8(17) .
N1 K1 C206 C205 105.2(18) .
O5A K1 C206 C205 -129(2) .
O5 K1 C206 C205 -149.0(18) .
O6A K1 C206 C205 -122.5(15) .
O4 K1 C206 C205 -179(3) .
O2 K1 C206 C205 6.3(16) .
O3 K1 C206 C205 -17.4(9) .
O1A K1 C206 C205 -4(4) .
C205 C206 O4A C207 -122(4) .
K1 C206 O4A C207 -126.0(16) .
C205 C206 O4A K1 4(5) .
O3A K1 O4A C206 2(2) .
O1 K1 O4A C206 -24(2) .
O6 K1 O4A C206 -113(2) .
N1 K1 O4A C206 105(2) .
O5A K1 O4A C206 -125(2) .
O5 K1 O4A C206 -150(2) .
O6A K1 O4A C206 -137(2) .
O4 K1 O4A C206 177(2) .
O2 K1 O4A C206 4(2) .
O3 K1 O4A C206 -10(2) .
O3A K1 O4A C207 116.3(13) .
O1 K1 O4A C207 90.7(14) .
O6 K1 O4A C207 1.4(14) .
N1 K1 O4A C207 -140.4(12) .
O5A K1 O4A C207 -10.7(12) .
O5 K1 O4A C207 -36.0(13) .
O6A K1 O4A C207 -22.5(14) .
O4 K1 O4A C207 -68.7(13) .
O2 K1 O4A C207 117.8(13) .
O3 K1 O4A C207 104.7(14) .
C206 O4A C207 C208 164.9(19) .
K1 O4A C207 C208 43(2) .
O4A C207 C208 O5A -65(2) .
O4A C207 C208 K1 -27.4(13) .
O4A K1 C208 O5A 148.4(14) .
O3A K1 C208 O5A 113.1(11) .
O1 K1 C208 O5A 15.5(14) .
O6 K1 C208 O5A -10.2(11) .
N1 K1 C208 O5A -139.0(11) .
O5 K1 C208 O5A -52.9(11) .
O6A K1 C208 O5A -30.3(11) .
O4 K1 C208 O5A 178.3(15) .
O2 K1 C208 O5A 100.2(11) .
O3 K1 C208 O5A 117.7(12) .
O1A K1 C208 O5A -30.7(14) .
O4A K1 C208 C207 20.4(10) .
O3A K1 C208 C207 -14.8(12) .
O1 K1 C208 C207 -112.5(11) .
O6 K1 C208 C207 -138.2(12) .
N1 K1 C208 C207 93.1(12) .
O5A K1 C208 C207 -128.0(18) .
O5 K1 C208 C207 179.1(15) .
O6A K1 C208 C207 -158.2(12) .
O4 K1 C208 C207 50.3(11) .
O2 K1 C208 C207 -27.8(13) .
O3 K1 C208 C207 -10.2(11) .
O1A K1 C208 C207 -158.6(11) .
C207 C208 O5A C209 -164.3(16) .
K1 C208 O5A C209 142(2) .
C207 C208 O5A K1 53.7(16) .
O4A K1 O5A C209 -165.5(14) .
O3A K1 O5A C209 146.6(12) .
O1 K1 O5A C209 48.5(14) .
O6 K1 O5A C209 26.1(11) .
N1 K1 O5A C209 -92.3(12) .
O5 K1 O5A C209 -54.1(11) .
O6A K1 O5A C209 2.3(11) .
O4 K1 O5A C209 -143.5(14) .
O2 K1 O5A C209 122.1(12) .
O3 K1 O5A C209 160.4(13) .
O1A K1 O5A C209 14.5(14) .
O4A K1 O5A C208 -23.2(10) .
O3A K1 O5A C208 -71.0(12) .
O1 K1 O5A C208 -169.1(10) .
O6 K1 O5A C208 168.5(13) .
N1 K1 O5A C208 50.0(12) .
O5 K1 O5A C208 88.3(14) .
O6A K1 O5A C208 144.7(13) .
O4 K1 O5A C208 -1.1(10) .
O2 K1 O5A C208 -95.5(12) .
O3 K1 O5A C208 -57.2(11) .
O1A K1 O5A C208 156.9(11) .
C208 O5A C209 C210 -170.1(16) .
K1 O5A C209 C210 -31.2(19) .
O5A C209 C210 O6A 56(2) .
C209 C210 O6A C211 172.6(15) .
C209 C210 O6A K1 -52.1(17) .
O4A K1 O6A C210 39.1(12) .
O3A K1 O6A C210 -44.4(13) .
O1 K1 O6A C210 -113.1(11) .
O6 K1 O6A C210 -66.4(12) .
N1 K1 O6A C210 147.8(10) .
O5A K1 O6A C210 26.9(11) .
O5 K1 O6A C210 56.9(11) .
O4 K1 O6A C210 54.1(11) .
O2 K1 O6A C210 -84.0(11) .
O3 K1 O6A C210 -4.3(13) .
O1A K1 O6A C210 -140.2(12) .
O4A K1 O6A C211 168.5(12) .
O3A K1 O6A C211 85.0(13) .
O1 K1 O6A C211 16.4(12) .
O6 K1 O6A C211 63.1(13) .
N1 K1 O6A C211 -82.8(13) .
O5A K1 O6A C211 156.3(14) .
O5 K1 O6A C211 -173.7(14) .
O4 K1 O6A C211 -176.4(12) .
O2 K1 O6A C211 45.4(13) .
O3 K1 O6A C211 125.2(11) .
O1A K1 O6A C211 -10.8(12) .
C210 O6A C211 C212 169.3(19) .
K1 O6A C211 C212 37(2) .
C201 O1A C212 C211 -87(3) .
K1 O1A C212 C211 47(3) .
O6A C211 C212 O1A -57(3) .
Cl5S C2S Cl6S Cl4S 139(3) 3_766
Cl4S C2S Cl6S Cl4S -95(3) 3_766
Cl6S C2S Cl4S Cl6S 114(2) 3_766
Cl5S C2S Cl4S Cl6S -113(2) 3_766
Cl6S C2S Cl4S C2S 54(2) 3_766
Cl5S C2S Cl4S C2S -174(4) 3_766
C5S O1S C4S C3S 129(3) .
C4S O1S C5S C6S 137(3) .
